data_4321839
loop_
_publ_author_name
'Wolfgang F. Ruettinger'
'Douglas M. Ho'
'G. Charles Dismukes'

_publ_section_title
;
 Protonation and Dehydration Reactions of the Mn4O4L6 Cubane and Synthesis
 and Crystal Structure of the Oxidized Cubane [Mn4O4L6]+: A Model for the
 Photosynthetic Water Oxidizing Complex
;
_journal_name_full 'Inorganic Chemistry'
_journal_page_first 1036
_journal_page_last 1037
_journal_paper_doi 10.1021/ic981145y
_journal_volume 38
_journal_year 1999
_chemical_formula_sum 'C75 H63 F3 Mn4 N O19 P6 S'
_chemical_formula_weight 1776.90
_chemical_name_systematic
; 
 ? 
;
_space_group_IT_number 2
_symmetry_cell_setting triclinic
_symmetry_space_group_name_Hall '-P 1'
_symmetry_space_group_name_H-M 'P -1'
_atom_sites_solution_hydrogens geom
_atom_sites_solution_primary direct
_atom_sites_solution_secondary difmap
_audit_creation_method SHELXL
_cell_angle_alpha 110.2338(4)
_cell_angle_beta 97.9111(6)
_cell_angle_gamma 102.5313(6)
_cell_formula_units_Z 2
_cell_length_a 13.8831(1)
_cell_length_b 16.7261(2)
_cell_length_c 18.7014(2)
_cell_measurement_reflns_used 84775
_cell_measurement_temperature 298(2)
_cell_measurement_theta_max 30.03
_cell_measurement_theta_min 2.20
_cell_volume 3868.89(7)
_computing_cell_refinement DENZO-SMN
_computing_data_collection 'Nonius COLLECT'
_computing_data_reduction DENZO-SMN
_computing_molecular_graphics 'Siemens SHELXTL'
_computing_publication_material 'Siemens SHELXTL'
_computing_structure_refinement 'Siemens SHELXTL'
_computing_structure_solution 'Siemens SHELXTL'
_diffrn_ambient_temperature 298(2)
_diffrn_measurement_device 'Nonius KappaCCD'
_diffrn_measurement_method '\w scans; 800 1\% rotations'
_diffrn_radiation_monochromator graphite
_diffrn_radiation_source 'fine-focus sealed tube'
_diffrn_radiation_type MoK\a
_diffrn_radiation_wavelength 0.71074
_diffrn_reflns_av_R_equivalents 0.0380
_diffrn_reflns_av_sigmaI/netI 0.0292
_diffrn_reflns_limit_h_max 19
_diffrn_reflns_limit_h_min 0
_diffrn_reflns_limit_k_max 22
_diffrn_reflns_limit_k_min -23
_diffrn_reflns_limit_l_max 25
_diffrn_reflns_limit_l_min -26
_diffrn_reflns_number 84775
_diffrn_reflns_theta_max 30.03
_diffrn_reflns_theta_min 2.20
_diffrn_standards_decay_% 0
_diffrn_standards_number none
_exptl_absorpt_coefficient_mu 0.867
_exptl_absorpt_correction_type none
_exptl_crystal_colour 'Dark brown'
_exptl_crystal_density_diffrn 1.525
_exptl_crystal_density_method none
_exptl_crystal_description Prism
_exptl_crystal_F_000 1810
_exptl_crystal_size_max 0.55
_exptl_crystal_size_mid 0.25
_exptl_crystal_size_min 0.20
_refine_diff_density_max 0.620
_refine_diff_density_min -0.707
_refine_diff_density_rms 0.066
_refine_ls_extinction_method none
_refine_ls_goodness_of_fit_all 1.041
_refine_ls_goodness_of_fit_obs 0.984
_refine_ls_hydrogen_treatment 'xyz riding, U(H)=1.2U(C) or 1.5U(Cmethyl)'
_refine_ls_matrix_type full
_refine_ls_number_parameters 983
_refine_ls_number_reflns 22293
_refine_ls_number_restraints 0
_refine_ls_restrained_S_all 1.061
_refine_ls_restrained_S_obs 0.984
_refine_ls_R_factor_all 0.0604
_refine_ls_R_factor_obs 0.0403
_refine_ls_shift/esd_max -0.002
_refine_ls_shift/esd_mean 0.000
_refine_ls_structure_factor_coef Fsqd
_refine_ls_weighting_details 'w=1/[\s^2^(Fo^2^)+(0.0355P)^2^+3.9971P] where P=(Fo^2^+2Fc^2^)/3'
_refine_ls_weighting_scheme calc
_refine_ls_wR_factor_all 0.1155
_refine_ls_wR_factor_obs 0.0940
_reflns_number_observed 17382
_reflns_number_total 22301
_reflns_observed_criterion >2sigma(I)
_cod_data_source_file ic981145y.cif
_cod_data_source_block gcd001
_cod_depositor_comments
;
The following automatic conversions were performed:

'_refine_ls_weighting_scheme' value 'calc
w=1/[\s^2^(Fo^2^)+(0.0355P)^2^+3.9971P] where P=(Fo^2^+2Fc^2^)/3' was
changed to 'calc'. New tag '_refine_ls_weighting_details' was
created. The value of the new tag was set to
'w=1/[\s^2^(Fo^2^)+(0.0355P)^2^+3.9971P] where P=(Fo^2^+2Fc^2^)/3'.

Automatic conversion script
Id: cif_fix_values 3143 2015-03-26 13:38:13Z robertas 
;
_cod_original_cell_volume 3868.88(7)
_cod_database_code 4321839

loop_
_symmetry_equiv_pos_as_xyz
'x, y, z'
'-x, -y, -z'

loop_
_atom_site_aniso_label
_atom_site_aniso_U_11
_atom_site_aniso_U_22
_atom_site_aniso_U_33
_atom_site_aniso_U_23
_atom_site_aniso_U_13
_atom_site_aniso_U_12
Mn1 0.0336(2) 0.02792(14) 0.03043(15) 0.01217(12) 0.00610(12) 0.00635(12)
Mn2 0.0316(2) 0.02930(15) 0.0322(2) 0.01168(12) 0.00705(12) 0.00946(12)
Mn3 0.0321(2) 0.02784(14) 0.0322(2) 0.01197(12) 0.00494(12) 0.00685(12)
Mn4 0.02717(14) 0.02912(14) 0.03070(15) 0.01197(12) 0.00499(11) 0.00673(11)
O1 0.0462(8) 0.0297(7) 0.0309(7) 0.0122(6) 0.0109(6) 0.0144(6)
O2 0.0279(7) 0.0293(7) 0.0300(7) 0.0121(5) 0.0045(5) 0.0073(5)
O3 0.0318(7) 0.0367(8) 0.0308(7) 0.0130(6) 0.0076(6) 0.0060(6)
O4 0.0272(6) 0.0275(6) 0.0314(7) 0.0115(5) 0.0045(5) 0.0076(5)
P1 0.0426(3) 0.0413(3) 0.0323(3) 0.0153(2) 0.0136(2) 0.0169(2)
O5 0.0456(9) 0.0542(10) 0.0361(8) 0.0210(7) 0.0155(7) 0.0252(8)
O6 0.0455(9) 0.0468(9) 0.0318(7) 0.0171(7) 0.0118(6) 0.0212(7)
C1 0.0429(12) 0.0486(13) 0.0385(11) 0.0208(10) 0.0132(9) 0.0158(10)
C2 0.059(2) 0.060(2) 0.0511(15) 0.0211(13) 0.0250(13) 0.0203(13)
C3 0.076(2) 0.092(3) 0.071(2) 0.036(2) 0.044(2) 0.024(2)
C4 0.066(2) 0.091(3) 0.095(3) 0.057(2) 0.038(2) 0.016(2)
C5 0.077(2) 0.061(2) 0.087(3) 0.034(2) 0.023(2) 0.002(2)
C6 0.068(2) 0.053(2) 0.059(2) 0.0189(14) 0.0214(15) 0.0103(14)
C7 0.0537(14) 0.0419(12) 0.0399(12) 0.0176(10) 0.0186(10) 0.0139(11)
C8 0.064(2) 0.051(2) 0.052(2) 0.0194(13) 0.0051(13) 0.0110(13)
C9 0.082(2) 0.062(2) 0.056(2) 0.018(2) -0.002(2) 0.000(2)
C10 0.116(3) 0.046(2) 0.061(2) 0.0136(15) 0.016(2) 0.006(2)
C11 0.106(3) 0.046(2) 0.084(2) 0.024(2) 0.032(2) 0.031(2)
C12 0.067(2) 0.048(2) 0.070(2) 0.0221(14) 0.021(2) 0.0222(14)
P2 0.0411(3) 0.0303(3) 0.0408(3) 0.0179(2) 0.0088(2) 0.0106(2)
O7 0.0417(8) 0.0367(8) 0.0513(9) 0.0222(7) 0.0147(7) 0.0138(7)
O8 0.0421(8) 0.0337(8) 0.0518(9) 0.0238(7) 0.0139(7) 0.0121(7)
C13 0.0495(13) 0.0333(11) 0.0460(13) 0.0178(10) 0.0044(10) 0.0132(10)
C14 0.073(2) 0.051(2) 0.057(2) 0.0170(13) 0.0162(15) 0.0228(14)
C15 0.111(3) 0.061(2) 0.055(2) 0.008(2) 0.012(2) 0.041(2)
C16 0.108(3) 0.040(2) 0.067(2) 0.0066(15) -0.019(2) 0.016(2)
C17 0.083(2) 0.047(2) 0.083(2) 0.024(2) -0.012(2) -0.005(2)
C18 0.061(2) 0.0446(14) 0.067(2) 0.0222(13) 0.0064(14) 0.0051(13)
C19 0.0530(14) 0.0399(12) 0.0427(12) 0.0210(10) 0.0090(10) 0.0094(10)
C20 0.114(3) 0.089(3) 0.051(2) 0.027(2) 0.022(2) 0.054(2)
C21 0.167(5) 0.117(4) 0.046(2) 0.024(2) 0.021(2) 0.058(4)
C22 0.122(4) 0.107(3) 0.057(2) 0.044(2) -0.006(2) 0.017(3)
C23 0.075(2) 0.084(3) 0.078(2) 0.045(2) -0.011(2) 0.015(2)
C24 0.061(2) 0.060(2) 0.061(2) 0.0279(14) 0.0002(14) 0.0190(14)
P3 0.0276(2) 0.0323(3) 0.0380(3) 0.0108(2) 0.0042(2) 0.0061(2)
O9 0.0353(8) 0.0309(7) 0.0470(9) 0.0099(7) 0.0076(7) 0.0088(6)
O10 0.0270(7) 0.0312(7) 0.0387(8) 0.0075(6) 0.0025(6) 0.0049(6)
C25 0.0422(12) 0.0455(13) 0.0429(12) 0.0161(10) 0.0030(10) 0.0132(10)
C26 0.0426(14) 0.078(2) 0.062(2) 0.028(2) 0.0024(12) 0.0210(14)
C27 0.062(2) 0.091(3) 0.065(2) 0.027(2) -0.013(2) 0.029(2)
C28 0.094(3) 0.092(3) 0.049(2) 0.032(2) 0.001(2) 0.037(2)
C29 0.085(3) 0.164(5) 0.068(2) 0.069(3) 0.021(2) 0.032(3)
C30 0.051(2) 0.139(4) 0.063(2) 0.056(2) 0.0084(15) 0.014(2)
C31 0.0301(10) 0.0362(11) 0.0484(13) 0.0148(10) 0.0090(9) 0.0092(8)
C32 0.055(2) 0.0375(13) 0.065(2) 0.0092(12) 0.0174(13) 0.0041(11)
C33 0.070(2) 0.0371(14) 0.108(3) 0.016(2) 0.032(2) -0.0018(14)
C34 0.065(2) 0.057(2) 0.128(3) 0.045(2) 0.051(2) 0.013(2)
C35 0.069(2) 0.066(2) 0.084(2) 0.032(2) 0.045(2) 0.020(2)
C36 0.0481(14) 0.0448(14) 0.058(2) 0.0155(12) 0.0192(12) 0.0096(11)
P4 0.0331(3) 0.0356(3) 0.0370(3) 0.0144(2) 0.0014(2) 0.0037(2)
O11 0.0377(8) 0.0415(8) 0.0382(8) 0.0193(7) -0.0003(6) 0.0028(7)
O12 0.0363(8) 0.0403(8) 0.0381(8) 0.0178(7) 0.0013(6) -0.0007(6)
C37 0.0443(12) 0.0364(11) 0.0385(11) 0.0149(9) 0.0029(9) 0.0037(9)
C38 0.058(2) 0.0453(14) 0.0450(13) 0.0175(11) 0.0045(11) 0.0151(12)
C39 0.092(2) 0.048(2) 0.056(2) 0.0219(13) 0.012(2) 0.028(2)
C40 0.111(3) 0.041(2) 0.059(2) 0.0056(14) -0.005(2) 0.014(2)
C41 0.101(3) 0.057(2) 0.069(2) -0.003(2) -0.032(2) 0.015(2)
C42 0.072(2) 0.049(2) 0.059(2) 0.0097(13) -0.0193(15) 0.0151(14)
C43 0.0415(12) 0.0509(14) 0.0402(12) 0.0150(11) 0.0039(10) 0.0122(11)
C44 0.067(2) 0.062(2) 0.102(3) 0.035(2) 0.025(2) 0.030(2)
C45 0.094(3) 0.090(3) 0.145(4) 0.044(3) 0.030(3) 0.063(3)
C46 0.073(3) 0.123(4) 0.095(3) 0.020(3) 0.022(2) 0.061(3)
C47 0.050(2) 0.141(4) 0.090(3) 0.043(3) 0.028(2) 0.030(2)
C48 0.048(2) 0.098(3) 0.086(2) 0.051(2) 0.021(2) 0.020(2)
P5 0.0323(3) 0.0354(3) 0.0333(3) 0.0138(2) 0.0100(2) 0.0092(2)
O13 0.0393(8) 0.0345(8) 0.0389(8) 0.0148(6) 0.0126(6) 0.0052(6)
O14 0.0336(7) 0.0323(7) 0.0332(7) 0.0100(6) 0.0090(6) 0.0069(6)
C49 0.0412(12) 0.0481(13) 0.0365(11) 0.0188(10) 0.0140(9) 0.0152(10)
C50 0.070(2) 0.054(2) 0.0428(14) 0.0176(12) 0.0086(13) 0.0103(14)
C51 0.082(2) 0.084(2) 0.0392(15) 0.017(2) 0.0016(14) 0.008(2)
C52 0.075(2) 0.121(3) 0.049(2) 0.046(2) 0.016(2) 0.022(2)
C53 0.087(2) 0.096(3) 0.065(2) 0.054(2) 0.021(2) 0.008(2)
C54 0.064(2) 0.064(2) 0.052(2) 0.0304(14) 0.0158(13) 0.0043(14)
C55 0.0338(11) 0.0499(13) 0.0454(13) 0.0177(11) 0.0117(9) 0.0137(10)
C56 0.039(2) 0.076(2) 0.153(4) 0.057(3) 0.027(2) 0.015(2)
C57 0.034(2) 0.124(4) 0.210(6) 0.077(4) 0.027(3) 0.022(2)
C58 0.054(2) 0.156(5) 0.153(5) 0.087(4) 0.023(2) 0.057(3)
C59 0.074(2) 0.133(4) 0.132(4) 0.094(3) 0.043(2) 0.064(3)
C60 0.049(2) 0.082(2) 0.091(2) 0.056(2) 0.027(2) 0.033(2)
P6 0.0404(3) 0.0299(3) 0.0363(3) 0.0138(2) 0.0054(2) 0.0111(2)
O15 0.0485(9) 0.0293(7) 0.0368(8) 0.0121(6) 0.0029(7) 0.0118(6)
O16 0.0484(9) 0.0310(7) 0.0363(8) 0.0136(6) 0.0008(7) 0.0109(7)
C61 0.0444(13) 0.0354(11) 0.0496(13) 0.0153(10) 0.0122(10) 0.0090(10)
C62 0.069(2) 0.103(3) 0.055(2) 0.039(2) 0.010(2) -0.008(2)
C63 0.111(4) 0.115(4) 0.076(3) 0.048(3) 0.033(2) -0.008(3)
C64 0.089(3) 0.081(3) 0.140(4) 0.054(3) 0.064(3) 0.014(2)
C65 0.052(2) 0.104(3) 0.172(5) 0.087(3) 0.027(2) 0.017(2)
C66 0.050(2) 0.076(2) 0.106(3) 0.058(2) 0.012(2) 0.0137(15)
C67 0.0478(13) 0.0415(12) 0.0487(13) 0.0255(11) 0.0134(10) 0.0181(10)
C68 0.076(2) 0.048(2) 0.076(2) 0.0183(15) 0.019(2) 0.0301(15)
C69 0.114(3) 0.067(2) 0.110(3) 0.041(2) 0.058(3) 0.059(2)
C70 0.091(3) 0.105(3) 0.146(4) 0.089(3) 0.072(3) 0.072(3)
C71 0.056(2) 0.122(4) 0.134(4) 0.080(3) 0.021(2) 0.045(2)
C72 0.056(2) 0.074(2) 0.077(2) 0.034(2) 0.0045(15) 0.026(2)
S1 0.0788(7) 0.0751(7) 0.1466(12) 0.0071(7) -0.0298(7) 0.0221(6)
O17 0.209(6) 0.175(5) 0.288(7) -0.015(5) -0.050(5) 0.139(5)
O18 0.121(3) 0.088(2) 0.172(4) -0.019(2) -0.014(3) -0.001(2)
O19 0.080(3) 0.379(9) 0.215(5) 0.191(6) 0.001(3) -0.005(4)
C73 0.139(5) 0.067(3) 0.114(4) 0.045(3) -0.017(3) -0.001(3)
F1 0.114(3) 0.171(4) 0.314(6) 0.145(4) 0.061(3) 0.053(3)
F2 0.157(3) 0.136(3) 0.169(4) -0.002(3) -0.016(3) -0.056(3)
F3 0.274(6) 0.147(3) 0.167(4) 0.089(3) 0.026(4) 0.032(3)
N1 0.316(11) 0.156(7) 0.157(7) 0.058(5) 0.102(7) 0.016(7)
C74 0.165(6) 0.128(6) 0.113(5) 0.066(5) 0.010(5) 0.006(5)
C75 0.145(6) 0.154(6) 0.202(8) 0.055(6) -0.036(5) 0.059(5)

loop_
_atom_site_label
_atom_site_type_symbol
_atom_site_fract_x
_atom_site_fract_y
_atom_site_fract_z
_atom_site_U_iso_or_equiv
_atom_site_thermal_displace_type
_atom_site_occupancy
_atom_site_calc_flag
_atom_site_refinement_flags
_atom_site_disorder_group
Mn1 Mn 0.81834(2) 0.60828(2) 0.30455(2) 0.03097(7) Uani 1 d . .
Mn2 Mn 0.64769(2) 0.65216(2) 0.22518(2) 0.03102(7) Uani 1 d . .
Mn3 Mn 0.61891(2) 0.57991(2) 0.33999(2) 0.03119(7) Uani 1 d . .
Mn4 Mn 0.74468(2) 0.75711(2) 0.38459(2) 0.02930(7) Uani 1 d . .
O1 O 0.66783(12) 0.55483(9) 0.24868(8) 0.0347(3) Uani 1 d . .
O2 O 0.75634(10) 0.64817(9) 0.39123(8) 0.0293(3) Uani 1 d . .
O3 O 0.78077(11) 0.71371(10) 0.28960(8) 0.0337(3) Uani 1 d . .
O4 O 0.61296(10) 0.68550(9) 0.32492(8) 0.0290(3) Uani 1 d . .
P1 P 0.78814(5) 0.56963(4) 0.12867(3) 0.03712(12) Uani 1 d . .
O5 O 0.85221(13) 0.57635(12) 0.20528(9) 0.0419(4) Uani 1 d . .
O6 O 0.70675(12) 0.61948(11) 0.13804(9) 0.0392(3) Uani 1 d . .
C1 C 0.8756(2) 0.6197(2) 0.08398(14) 0.0414(5) Uani 1 d . .
C2 C 0.9011(2) 0.5710(2) 0.0172(2) 0.0547(6) Uani 1 d . .
H2 H 0.8698(2) 0.5103(2) -0.0084(2) 0.066 Uiso 1 calc R .
C3 C 0.9739(3) 0.6137(3) -0.0114(2) 0.0755(10) Uani 1 d . .
H3 H 0.9918(3) 0.5814(3) -0.0565(2) 0.091 Uiso 1 calc R .
C4 C 1.0199(3) 0.7031(3) 0.0263(2) 0.0775(10) Uani 1 d . .
H4 H 1.0692(3) 0.7310(3) 0.0069(2) 0.093 Uiso 1 calc R .
C5 C 0.9936(3) 0.7518(2) 0.0925(2) 0.0762(10) Uani 1 d . .
H5 H 1.0247(3) 0.8126(2) 0.1178(2) 0.091 Uiso 1 calc R .
C6 C 0.9214(2) 0.7103(2) 0.1213(2) 0.0615(7) Uani 1 d . .
H6 H 0.9031(2) 0.7431(2) 0.1660(2) 0.074 Uiso 1 calc R .
C7 C 0.7261(2) 0.4561(2) 0.06807(14) 0.0438(5) Uani 1 d . .
C8 C 0.6314(2) 0.4329(2) 0.0193(2) 0.0575(7) Uani 1 d . .
H8 H 0.6007(2) 0.4767(2) 0.0181(2) 0.069 Uiso 1 calc R .
C9 C 0.5825(3) 0.3449(2) -0.0275(2) 0.0734(9) Uani 1 d . .
H9 H 0.5188(3) 0.3293(2) -0.0603(2) 0.088 Uiso 1 calc R .
C10 C 0.6286(3) 0.2805(2) -0.0253(2) 0.0797(11) Uani 1 d . .
H10 H 0.5958(3) 0.2212(2) -0.0569(2) 0.096 Uiso 1 calc R .
C11 C 0.7220(3) 0.3026(2) 0.0227(2) 0.0762(10) Uani 1 d . .
H11 H 0.7523(3) 0.2584(2) 0.0234(2) 0.091 Uiso 1 calc R .
C12 C 0.7717(3) 0.3906(2) 0.0702(2) 0.0606(7) Uani 1 d . .
H12 H 0.8350(3) 0.4057(2) 0.1032(2) 0.073 Uiso 1 calc R .
P2 P 0.74017(5) 0.44851(4) 0.35032(4) 0.03625(12) Uani 1 d . .
O7 O 0.81946(12) 0.50016(11) 0.32143(10) 0.0409(3) Uani 1 d . .
O8 O 0.64220(12) 0.47730(10) 0.35185(10) 0.0400(3) Uani 1 d . .
C13 C 0.7057(2) 0.3341(2) 0.28596(15) 0.0427(5) Uani 1 d . .
C14 C 0.7576(3) 0.3046(2) 0.2294(2) 0.0605(7) Uani 1 d . .
H14 H 0.8132(3) 0.3439(2) 0.2253(2) 0.073 Uiso 1 calc R .
C15 C 0.7268(3) 0.2159(2) 0.1784(2) 0.0776(10) Uani 1 d . .
H15 H 0.7623(3) 0.1958(2) 0.1403(2) 0.093 Uiso 1 calc R .
C16 C 0.6452(3) 0.1581(2) 0.1836(2) 0.0805(12) Uani 1 d . .
H16 H 0.6241(3) 0.0991(2) 0.1484(2) 0.097 Uiso 1 calc R .
C17 C 0.5943(3) 0.1867(2) 0.2405(2) 0.0784(11) Uani 1 d . .
H17 H 0.5393(3) 0.1467(2) 0.2446(2) 0.094 Uiso 1 calc R .
C18 C 0.6239(2) 0.2747(2) 0.2922(2) 0.0599(7) Uani 1 d . .
H18 H 0.5891(2) 0.2939(2) 0.3309(2) 0.072 Uiso 1 calc R .
C19 C 0.7931(2) 0.4612(2) 0.44752(15) 0.0447(5) Uani 1 d . .
C20 C 0.7684(3) 0.5180(3) 0.5107(2) 0.0801(11) Uani 1 d . .
H20 H 0.7181(3) 0.5449(3) 0.5029(2) 0.096 Uiso 1 calc R .
C21 C 0.8189(5) 0.5349(3) 0.5862(2) 0.110(2) Uani 1 d . .
H21 H 0.8033(5) 0.5742(3) 0.6290(2) 0.132 Uiso 1 calc R .
C22 C 0.8915(4) 0.4939(3) 0.5976(2) 0.0972(14) Uani 1 d . .
H22 H 0.9255(4) 0.5059(3) 0.6483(2) 0.117 Uiso 1 calc R .
C23 C 0.9140(3) 0.4363(3) 0.5359(2) 0.0793(11) Uani 1 d . .
H23 H 0.9623(3) 0.4076(3) 0.5441(2) 0.095 Uiso 1 calc R .
C24 C 0.8655(2) 0.4198(2) 0.4606(2) 0.0604(7) Uani 1 d . .
H24 H 0.8818(2) 0.3804(2) 0.4183(2) 0.072 Uiso 1 calc R .
P3 P 0.97322(4) 0.78180(4) 0.43292(3) 0.03420(11) Uani 1 d . .
O9 O 0.95058(12) 0.68721(10) 0.37317(10) 0.0395(3) Uani 1 d . .
O10 O 0.88058(11) 0.81837(10) 0.43702(9) 0.0352(3) Uani 1 d . .
C25 C 1.0192(2) 0.7898(2) 0.52974(15) 0.0444(5) Uani 1 d . .
C26 C 1.1206(2) 0.8143(2) 0.5653(2) 0.0614(7) Uani 1 d . .
H26 H 1.1696(2) 0.8279(2) 0.5388(2) 0.074 Uiso 1 calc R .
C27 C 1.1495(3) 0.8186(3) 0.6409(2) 0.0754(10) Uani 1 d . .
H27 H 1.2181(3) 0.8356(3) 0.6648(2) 0.090 Uiso 1 calc R .
C28 C 1.0798(3) 0.7985(3) 0.6801(2) 0.0768(10) Uani 1 d . .
H28 H 1.1004(3) 0.8018(3) 0.7307(2) 0.092 Uiso 1 calc R .
C29 C 0.9787(3) 0.7733(4) 0.6453(2) 0.0994(15) Uani 1 d . .
H29 H 0.9306(3) 0.7586(4) 0.6722(2) 0.119 Uiso 1 calc R .
C30 C 0.9482(3) 0.7697(3) 0.5706(2) 0.0824(12) Uani 1 d . .
H30 H 0.8794(3) 0.7535(3) 0.5476(2) 0.099 Uiso 1 calc R .
C31 C 1.0657(2) 0.85136(15) 0.40593(14) 0.0387(5) Uani 1 d . .
C32 C 1.1138(2) 0.9391(2) 0.4551(2) 0.0565(7) Uani 1 d . .
H32 H 1.0993(2) 0.9628(2) 0.5039(2) 0.068 Uiso 1 calc R .
C33 C 1.1835(3) 0.9914(2) 0.4314(2) 0.0767(10) Uani 1 d . .
H33 H 1.2164(3) 1.0503(2) 0.4644(2) 0.092 Uiso 1 calc R .
C34 C 1.2039(3) 0.9564(2) 0.3596(3) 0.0784(11) Uani 1 d . .
H34 H 1.2517(3) 0.9915(2) 0.3443(3) 0.094 Uiso 1 calc R .
C35 C 1.1556(3) 0.8707(2) 0.3097(2) 0.0690(9) Uani 1 d . .
H35 H 1.1691(3) 0.8482(2) 0.2604(2) 0.083 Uiso 1 calc R .
C36 C 1.0861(2) 0.8176(2) 0.3329(2) 0.0514(6) Uani 1 d . .
H36 H 1.0531(2) 0.7591(2) 0.2993(2) 0.062 Uiso 1 calc R .
P4 P 0.43933(4) 0.52242(4) 0.19948(3) 0.03689(12) Uani 1 d . .
O11 O 0.51028(12) 0.58498(11) 0.17316(9) 0.0405(3) Uani 1 d . .
O12 O 0.48246(12) 0.52507(11) 0.28077(9) 0.0403(3) Uani 1 d . .
C37 C 0.4117(2) 0.4101(2) 0.13215(14) 0.0416(5) Uani 1 d . .
C38 C 0.4704(2) 0.3575(2) 0.1463(2) 0.0500(6) Uani 1 d . .
H38 H 0.5239(2) 0.3810(2) 0.1903(2) 0.060 Uiso 1 calc R .
C39 C 0.4495(3) 0.2701(2) 0.0952(2) 0.0640(8) Uani 1 d . .
H39 H 0.4887(3) 0.2348(2) 0.1049(2) 0.077 Uiso 1 calc R .
C40 C 0.3710(3) 0.2355(2) 0.0304(2) 0.0782(11) Uani 1 d . .
H40 H 0.3559(3) 0.1762(2) -0.0032(2) 0.094 Uiso 1 calc R .
C41 C 0.3148(3) 0.2875(2) 0.0146(2) 0.0899(13) Uani 1 d . .
H41 H 0.2631(3) 0.2639(2) -0.0306(2) 0.108 Uiso 1 calc R .
C42 C 0.3341(3) 0.3749(2) 0.0654(2) 0.0675(9) Uani 1 d . .
H42 H 0.2951(3) 0.4099(2) 0.0547(2) 0.081 Uiso 1 calc R .
C43 C 0.3245(2) 0.5543(2) 0.20051(14) 0.0457(5) Uani 1 d . .
C44 C 0.3172(3) 0.6280(2) 0.1852(2) 0.0735(9) Uani 1 d . .
H44 H 0.3727(3) 0.6623(2) 0.1759(2) 0.088 Uiso 1 calc R .
C45 C 0.2274(4) 0.6508(3) 0.1835(3) 0.104(2) Uani 1 d . .
H45 H 0.2222(4) 0.6994(3) 0.1714(3) 0.125 Uiso 1 calc R .
C46 C 0.1469(3) 0.6039(4) 0.1992(3) 0.0970(14) Uani 1 d . .
H46 H 0.0878(3) 0.6215(4) 0.2001(3) 0.116 Uiso 1 calc R .
C47 C 0.1528(3) 0.5307(4) 0.2137(3) 0.0926(13) Uani 1 d . .
H47 H 0.0967(3) 0.4975(4) 0.2232(3) 0.111 Uiso 1 calc R .
C48 C 0.2410(2) 0.5045(3) 0.2145(2) 0.0726(9) Uani 1 d . .
H48 H 0.2441(2) 0.4542(3) 0.2244(2) 0.087 Uiso 1 calc R .
P5 P 0.60584(4) 0.72121(4) 0.49041(3) 0.03335(11) Uani 1 d . .
O13 O 0.58276(12) 0.62245(10) 0.43857(9) 0.0379(3) Uani 1 d . .
O14 O 0.69579(11) 0.78372(10) 0.47936(9) 0.0341(3) Uani 1 d . .
C49 C 0.6343(2) 0.7293(2) 0.58908(13) 0.0403(5) Uani 1 d . .
C50 C 0.6987(2) 0.8070(2) 0.6472(2) 0.0577(7) Uani 1 d . .
H50 H 0.7273(2) 0.8546(2) 0.6346(2) 0.069 Uiso 1 calc R .
C51 C 0.7205(3) 0.8139(3) 0.7238(2) 0.0744(10) Uani 1 d . .
H51 H 0.7629(3) 0.8663(3) 0.7630(2) 0.089 Uiso 1 calc R .
C52 C 0.6793(3) 0.7431(3) 0.7417(2) 0.0788(11) Uani 1 d . .
H52 H 0.6939(3) 0.7479(3) 0.7934(2) 0.095 Uiso 1 calc R .
C53 C 0.6174(3) 0.6658(3) 0.6851(2) 0.0790(11) Uani 1 d . .
H53 H 0.5910(3) 0.6179(3) 0.6979(2) 0.095 Uiso 1 calc R .
C54 C 0.5937(2) 0.6585(2) 0.6081(2) 0.0596(7) Uani 1 d . .
H54 H 0.5506(2) 0.6061(2) 0.5695(2) 0.072 Uiso 1 calc R .
C55 C 0.4962(2) 0.7562(2) 0.47043(15) 0.0427(5) Uani 1 d . .
C56 C 0.4024(2) 0.7067(3) 0.4693(3) 0.0856(12) Uani 1 d . .
H56 H 0.3966(2) 0.6572(3) 0.4823(3) 0.103 Uiso 1 calc R .
C57 C 0.3166(3) 0.7310(4) 0.4488(4) 0.120(2) Uani 1 d . .
H57 H 0.2529(3) 0.6972(4) 0.4471(4) 0.144 Uiso 1 calc R .
C58 C 0.3253(3) 0.8043(4) 0.4312(3) 0.109(2) Uani 1 d . .
H58 H 0.2675(3) 0.8204(4) 0.4178(3) 0.131 Uiso 1 calc R .
C59 C 0.4182(3) 0.8545(3) 0.4332(3) 0.0928(14) Uani 1 d . .
H59 H 0.4237(3) 0.9046(3) 0.4213(3) 0.111 Uiso 1 calc R .
C60 C 0.5037(2) 0.8304(2) 0.4529(2) 0.0639(8) Uani 1 d . .
H60 H 0.5671(2) 0.8646(2) 0.4543(2) 0.077 Uiso 1 calc R .
P6 P 0.68010(4) 0.85336(4) 0.28219(3) 0.03544(12) Uani 1 d . .
O15 O 0.71963(12) 0.85588(10) 0.36397(9) 0.0391(3) Uani 1 d . .
O16 O 0.62914(13) 0.76026(10) 0.21898(9) 0.0395(3) Uani 1 d . .
C61 C 0.7821(2) 0.9075(2) 0.2516(2) 0.0438(5) Uani 1 d . .
C62 C 0.7619(3) 0.9217(3) 0.1834(2) 0.0793(11) Uani 1 d . .
H62 H 0.6951(3) 0.9060(3) 0.1557(2) 0.095 Uiso 1 calc R .
C63 C 0.8395(4) 0.9590(3) 0.1560(3) 0.103(2) Uani 1 d . .
H63 H 0.8252(4) 0.9681(3) 0.1098(3) 0.124 Uiso 1 calc R .
C64 C 0.9362(4) 0.9824(3) 0.1964(3) 0.0980(14) Uani 1 d . .
H64 H 0.9888(4) 1.0060(3) 0.1770(3) 0.118 Uiso 1 calc R .
C65 C 0.9578(3) 0.9717(3) 0.2653(3) 0.100(2) Uani 1 d . .
H65 H 1.0246(3) 0.9902(3) 0.2937(3) 0.121 Uiso 1 calc R .
C66 C 0.8803(2) 0.9334(2) 0.2932(2) 0.0719(9) Uani 1 d . .
H66 H 0.8950(2) 0.9254(2) 0.3398(2) 0.086 Uiso 1 calc R .
C67 C 0.5888(2) 0.9140(2) 0.28989(15) 0.0426(5) Uani 1 d . .
C68 C 0.6115(3) 0.9980(2) 0.3477(2) 0.0658(8) Uani 1 d . .
H68 H 0.6736(3) 1.0220(2) 0.3840(2) 0.079 Uiso 1 calc R .
C69 C 0.5423(4) 1.0462(3) 0.3518(3) 0.0862(12) Uani 1 d . .
H69 H 0.5579(4) 1.1029(3) 0.3907(3) 0.103 Uiso 1 calc R .
C70 C 0.4509(3) 1.0111(3) 0.2990(3) 0.0904(14) Uani 1 d . .
H70 H 0.4051(3) 1.0446(3) 0.3011(3) 0.109 Uiso 1 calc R .
C71 C 0.4266(3) 0.9283(3) 0.2438(3) 0.0923(13) Uani 1 d . .
H71 H 0.3633(3) 0.9042(3) 0.2091(3) 0.111 Uiso 1 calc R .
C72 C 0.4954(2) 0.8784(2) 0.2382(2) 0.0674(8) Uani 1 d . .
H72 H 0.4784(2) 0.8212(2) 0.1998(2) 0.081 Uiso 1 calc R .
S1 S 0.20747(9) -0.04969(8) 0.06816(10) 0.1162(5) Uani 1 d . .
O17 O 0.1642(5) 0.0182(4) 0.0719(4) 0.250(4) Uani 1 d . .
O18 O 0.1698(3) -0.1250(2) -0.0039(3) 0.157(2) Uani 1 d . .
O19 O 0.2211(3) -0.0662(5) 0.1340(4) 0.219(3) Uani 1 d . .
C73 C 0.3326(5) -0.0058(3) 0.0612(3) 0.114(2) Uani 1 d . .
F1 F 0.3880(3) -0.0604(3) 0.0567(3) 0.182(2) Uani 1 d . .
F2 F 0.3822(3) 0.0657(3) 0.1207(3) 0.194(2) Uani 1 d . .
F3 F 0.3382(4) 0.0127(3) -0.0008(3) 0.196(2) Uani 1 d . .
N1 N -0.0299(8) -0.3111(5) -0.1908(5) 0.214(4) Uani 1 d . .
C74 C -0.0471(6) -0.2523(6) -0.1515(5) 0.138(3) Uani 1 d . .
C75 C -0.0654(6) -0.1771(5) -0.0957(5) 0.177(3) Uani 1 d . .
H75A H -0.0994(46) -0.1479(26) -0.1227(5) 0.265 Uiso 1 calc R .
H75B H -0.0020(6) -0.1366(22) -0.0623(26) 0.265 Uiso 1 calc R .
H75C H -0.1072(42) -0.1965(7) -0.0646(26) 0.265 Uiso 1 calc R .

loop_
_atom_type_symbol
_atom_type_description
_atom_type_scat_dispersion_real
_atom_type_scat_dispersion_imag
_atom_type_scat_source
C C 0.0033 0.0016 'International Tables Vol C Tables 4.2.6.8 and 6.1.1.4'
H H 0.0000 0.0000 'International Tables Vol C Tables 4.2.6.8 and 6.1.1.4'
N N 0.0061 0.0033 'International Tables Vol C Tables 4.2.6.8 and 6.1.1.4'
O O 0.0106 0.0060 'International Tables Vol C Tables 4.2.6.8 and 6.1.1.4'
F F 0.0171 0.0103 'International Tables Vol C Tables 4.2.6.8 and 6.1.1.4'
P P 0.1023 0.0942 'International Tables Vol C Tables 4.2.6.8 and 6.1.1.4'
S S 0.1246 0.1234 'International Tables Vol C Tables 4.2.6.8 and 6.1.1.4'
Mn Mn 0.3368 0.7283 'International Tables Vol C Tables 4.2.6.8 and 6.1.1.4'

loop_
_geom_angle_atom_site_label_1
_geom_angle_atom_site_label_2
_geom_angle_atom_site_label_3
_geom_angle
_geom_angle_site_symmetry_1
_geom_angle_site_symmetry_3
_geom_angle_publ_flag
O5 Mn1 O2 165.15(6) . . ?
O5 Mn1 O7 98.50(7) . . ?
O2 Mn1 O7 91.13(6) . . ?
O5 Mn1 O9 100.38(7) . . ?
O2 Mn1 O9 88.98(6) . . ?
O7 Mn1 O9 99.95(7) . . ?
O5 Mn1 O3 89.15(6) . . ?
O2 Mn1 O3 79.18(6) . . ?
O7 Mn1 O3 165.68(6) . . ?
O9 Mn1 O3 90.48(6) . . ?
O5 Mn1 O1 89.26(7) . . ?
O2 Mn1 O1 79.35(6) . . ?
O7 Mn1 O1 90.37(6) . . ?
O9 Mn1 O1 164.60(6) . . ?
O3 Mn1 O1 77.58(6) . . ?
O5 Mn1 Mn4 128.60(5) . . ?
O2 Mn1 Mn4 40.52(4) . . ?
O7 Mn1 Mn4 131.64(5) . . ?
O9 Mn1 Mn4 83.53(5) . . ?
O3 Mn1 Mn4 39.45(4) . . ?
O1 Mn1 Mn4 81.07(4) . . ?
O5 Mn1 Mn3 128.98(5) . . ?
O2 Mn1 Mn3 40.45(4) . . ?
O7 Mn1 Mn3 84.68(5) . . ?
O9 Mn1 Mn3 129.43(5) . . ?
O3 Mn1 Mn3 81.11(4) . . ?
O1 Mn1 Mn3 39.72(4) . . ?
Mn4 Mn1 Mn3 58.879(10) . . ?
O5 Mn1 Mn2 84.04(5) . . ?
O2 Mn1 Mn2 81.11(4) . . ?
O7 Mn1 Mn2 129.26(5) . . ?
O9 Mn1 Mn2 129.66(5) . . ?
O3 Mn1 Mn2 39.21(4) . . ?
O1 Mn1 Mn2 38.89(4) . . ?
Mn4 Mn1 Mn2 57.544(10) . . ?
Mn3 Mn1 Mn2 57.535(10) . . ?
O6 Mn2 O1 91.53(7) . . ?
O6 Mn2 O3 88.23(7) . . ?
O1 Mn2 O3 84.84(7) . . ?
O6 Mn2 O11 98.38(7) . . ?
O1 Mn2 O11 89.38(7) . . ?
O3 Mn2 O11 171.35(7) . . ?
O6 Mn2 O4 168.56(6) . . ?
O1 Mn2 O4 82.13(6) . . ?
O3 Mn2 O4 81.74(6) . . ?
O11 Mn2 O4 91.10(7) . . ?
O6 Mn2 O16 96.50(7) . . ?
O1 Mn2 O16 170.83(7) . . ?
O3 Mn2 O16 90.96(7) . . ?
O11 Mn2 O16 93.81(7) . . ?
O4 Mn2 O16 89.21(6) . . ?
O6 Mn2 Mn4 128.68(5) . . ?
O1 Mn2 Mn4 85.57(5) . . ?
O3 Mn2 Mn4 40.46(4) . . ?
O11 Mn2 Mn4 132.72(5) . . ?
O4 Mn2 Mn4 41.64(4) . . ?
O16 Mn2 Mn4 85.95(5) . . ?
O6 Mn2 Mn3 132.23(5) . . ?
O1 Mn2 Mn3 40.78(4) . . ?
O3 Mn2 Mn3 85.36(4) . . ?
O11 Mn2 Mn3 86.06(5) . . ?
O4 Mn2 Mn3 41.71(4) . . ?
O16 Mn2 Mn3 130.84(5) . . ?
Mn4 Mn2 Mn3 60.534(11) . . ?
O6 Mn2 Mn1 84.22(5) . . ?
O1 Mn2 Mn1 42.84(5) . . ?
O3 Mn2 Mn1 42.60(5) . . ?
O11 Mn2 Mn1 132.19(5) . . ?
O4 Mn2 Mn1 84.66(4) . . ?
O16 Mn2 Mn1 133.56(5) . . ?
Mn4 Mn2 Mn1 59.832(11) . . ?
Mn3 Mn2 Mn1 59.993(11) . . ?
O1 Mn3 O8 91.34(7) . . ?
O1 Mn3 O4 83.12(6) . . ?
O8 Mn3 O4 172.30(7) . . ?
O1 Mn3 O12 91.48(7) . . ?
O8 Mn3 O12 96.45(7) . . ?
O4 Mn3 O12 89.07(6) . . ?
O1 Mn3 O2 84.25(6) . . ?
O8 Mn3 O2 91.89(7) . . ?
O4 Mn3 O2 82.26(6) . . ?
O12 Mn3 O2 170.72(6) . . ?
O1 Mn3 O13 171.59(7) . . ?
O8 Mn3 O13 93.78(7) . . ?
O4 Mn3 O13 91.13(6) . . ?
O12 Mn3 O13 94.56(7) . . ?
O2 Mn3 O13 88.91(6) . . ?
O1 Mn3 Mn2 41.34(4) . . ?
O8 Mn3 Mn2 132.67(5) . . ?
O4 Mn3 Mn2 42.15(4) . . ?
O12 Mn3 Mn2 86.05(5) . . ?
O2 Mn3 Mn2 85.31(4) . . ?
O13 Mn3 Mn2 133.27(5) . . ?
O1 Mn3 Mn4 85.23(5) . . ?
O8 Mn3 Mn4 133.39(5) . . ?
O4 Mn3 Mn4 41.02(4) . . ?
O12 Mn3 Mn4 130.05(5) . . ?
O2 Mn3 Mn4 41.50(4) . . ?
O13 Mn3 Mn4 86.40(5) . . ?
Mn2 Mn3 Mn4 59.670(11) . . ?
O1 Mn3 Mn1 44.42(5) . . ?
O8 Mn3 Mn1 85.35(5) . . ?
O4 Mn3 Mn1 86.94(4) . . ?
O12 Mn3 Mn1 135.88(5) . . ?
O2 Mn3 Mn1 40.74(4) . . ?
O13 Mn3 Mn1 129.41(5) . . ?
Mn2 Mn3 Mn1 62.471(11) . . ?
Mn4 Mn3 Mn1 60.407(11) . . ?
O3 Mn4 O10 91.40(7) . . ?
O3 Mn4 O4 83.60(6) . . ?
O10 Mn4 O4 173.79(6) . . ?
O3 Mn4 O2 84.34(6) . . ?
O10 Mn4 O2 93.36(6) . . ?
O4 Mn4 O2 82.51(6) . . ?
O3 Mn4 O15 91.02(7) . . ?
O10 Mn4 O15 93.46(7) . . ?
O4 Mn4 O15 90.32(6) . . ?
O2 Mn4 O15 171.83(6) . . ?
O3 Mn4 O14 171.29(6) . . ?
O10 Mn4 O14 94.21(7) . . ?
O4 Mn4 O14 90.34(6) . . ?
O2 Mn4 O14 88.67(6) . . ?
O15 Mn4 O14 95.29(7) . . ?
O3 Mn4 Mn2 41.76(5) . . ?
O10 Mn4 Mn2 133.09(5) . . ?
O4 Mn4 Mn2 42.21(4) . . ?
O2 Mn4 Mn2 85.49(4) . . ?
O15 Mn4 Mn2 86.58(5) . . ?
O14 Mn4 Mn2 132.55(5) . . ?
O3 Mn4 Mn3 85.62(5) . . ?
O10 Mn4 Mn3 134.97(5) . . ?
O4 Mn4 Mn3 41.16(4) . . ?
O2 Mn4 Mn3 41.61(4) . . ?
O15 Mn4 Mn3 131.45(5) . . ?
O14 Mn4 Mn3 85.70(4) . . ?
Mn2 Mn4 Mn3 59.796(11) . . ?
O3 Mn4 Mn1 44.29(5) . . ?
O10 Mn4 Mn1 86.55(5) . . ?
O4 Mn4 Mn1 87.30(4) . . ?
O2 Mn4 Mn1 40.92(4) . . ?
O15 Mn4 Mn1 135.23(5) . . ?
O14 Mn4 Mn1 129.40(5) . . ?
Mn2 Mn4 Mn1 62.624(11) . . ?
Mn3 Mn4 Mn1 60.714(11) . . ?
Mn3 O1 Mn2 97.88(7) . . ?
Mn3 O1 Mn1 95.86(6) . . ?
Mn2 O1 Mn1 98.27(7) . . ?
Mn4 O2 Mn3 96.89(6) . . ?
Mn4 O2 Mn1 98.56(6) . . ?
Mn3 O2 Mn1 98.81(6) . . ?
Mn4 O3 Mn2 97.79(7) . . ?
Mn4 O3 Mn1 96.27(6) . . ?
Mn2 O3 Mn1 98.19(7) . . ?
Mn4 O4 Mn3 97.82(6) . . ?
Mn4 O4 Mn2 96.15(6) . . ?
Mn3 O4 Mn2 96.14(6) . . ?
O5 P1 O6 115.42(9) . . ?
O5 P1 C7 109.75(11) . . ?
O6 P1 C7 107.72(11) . . ?
O5 P1 C1 105.53(11) . . ?
O6 P1 C1 107.00(10) . . ?
C7 P1 C1 111.42(11) . . ?
P1 O5 Mn1 126.61(10) . . ?
P1 O6 Mn2 126.29(9) . . ?
C2 C1 C6 120.2(3) . . ?
C2 C1 P1 122.4(2) . . ?
C6 C1 P1 117.3(2) . . ?
C1 C2 C3 119.1(3) . . ?
C1 C2 H2 120.5(2) . . ?
C3 C2 H2 120.5(2) . . ?
C4 C3 C2 120.5(3) . . ?
C4 C3 H3 119.8(2) . . ?
C2 C3 H3 119.8(2) . . ?
C3 C4 C5 120.4(3) . . ?
C3 C4 H4 119.8(2) . . ?
C5 C4 H4 119.8(2) . . ?
C6 C5 C4 119.6(3) . . ?
C6 C5 H5 120.2(2) . . ?
C4 C5 H5 120.2(2) . . ?
C5 C6 C1 120.2(3) . . ?
C5 C6 H6 119.9(2) . . ?
C1 C6 H6 119.9(2) . . ?
C8 C7 C12 119.8(3) . . ?
C8 C7 P1 119.8(2) . . ?
C12 C7 P1 120.3(2) . . ?
C9 C8 C7 120.2(3) . . ?
C9 C8 H8 119.9(2) . . ?
C7 C8 H8 119.9(2) . . ?
C10 C9 C8 119.5(3) . . ?
C10 C9 H9 120.3(2) . . ?
C8 C9 H9 120.3(2) . . ?
C11 C10 C9 120.9(3) . . ?
C11 C10 H10 119.6(2) . . ?
C9 C10 H10 119.6(2) . . ?
C10 C11 C12 120.2(3) . . ?
C10 C11 H11 119.9(2) . . ?
C12 C11 H11 119.9(2) . . ?
C11 C12 C7 119.4(3) . . ?
C11 C12 H12 120.3(2) . . ?
C7 C12 H12 120.3(2) . . ?
O7 P2 O8 114.71(9) . . ?
O7 P2 C19 109.35(11) . . ?
O8 P2 C19 107.54(11) . . ?
O7 P2 C13 107.85(11) . . ?
O8 P2 C13 107.42(11) . . ?
C19 P2 C13 109.91(11) . . ?
P2 O7 Mn1 126.59(10) . . ?
P2 O8 Mn3 127.66(10) . . ?
C14 C13 C18 119.5(3) . . ?
C14 C13 P2 121.1(2) . . ?
C18 C13 P2 119.4(2) . . ?
C13 C14 C15 119.8(3) . . ?
C13 C14 H14 120.1(2) . . ?
C15 C14 H14 120.1(2) . . ?
C16 C15 C14 120.5(4) . . ?
C16 C15 H15 119.8(2) . . ?
C14 C15 H15 119.8(2) . . ?
C15 C16 C17 120.0(3) . . ?
C15 C16 H16 120.0(2) . . ?
C17 C16 H16 120.0(2) . . ?
C16 C17 C18 120.4(3) . . ?
C16 C17 H17 119.8(2) . . ?
C18 C17 H17 119.8(2) . . ?
C17 C18 C13 119.7(3) . . ?
C17 C18 H18 120.1(2) . . ?
C13 C18 H18 120.1(2) . . ?
C20 C19 C24 119.1(3) . . ?
C20 C19 P2 120.4(2) . . ?
C24 C19 P2 120.3(2) . . ?
C19 C20 C21 119.7(4) . . ?
C19 C20 H20 120.2(2) . . ?
C21 C20 H20 120.2(3) . . ?
C22 C21 C20 120.1(4) . . ?
C22 C21 H21 119.9(2) . . ?
C20 C21 H21 119.9(3) . . ?
C23 C22 C21 120.4(4) . . ?
C23 C22 H22 119.8(2) . . ?
C21 C22 H22 119.8(2) . . ?
C22 C23 C24 120.1(4) . . ?
C22 C23 H23 120.0(2) . . ?
C24 C23 H23 120.0(2) . . ?
C19 C24 C23 120.6(3) . . ?
C19 C24 H24 119.7(2) . . ?
C23 C24 H24 119.7(2) . . ?
O9 P3 O10 114.33(9) . . ?
O9 P3 C25 111.35(11) . . ?
O10 P3 C25 105.19(10) . . ?
O9 P3 C31 107.36(10) . . ?
O10 P3 C31 108.03(10) . . ?
C25 P3 C31 110.55(12) . . ?
P3 O9 Mn1 127.57(9) . . ?
P3 O10 Mn4 127.75(9) . . ?
C26 C25 C30 118.7(3) . . ?
C26 C25 P3 123.7(2) . . ?
C30 C25 P3 117.6(2) . . ?
C25 C26 C27 119.8(3) . . ?
C25 C26 H26 120.1(2) . . ?
C27 C26 H26 120.1(2) . . ?
C28 C27 C26 121.0(3) . . ?
C28 C27 H27 119.5(2) . . ?
C26 C27 H27 119.5(2) . . ?
C27 C28 C29 120.0(3) . . ?
C27 C28 H28 120.0(2) . . ?
C29 C28 H28 120.0(2) . . ?
C28 C29 C30 120.0(4) . . ?
C28 C29 H29 120.0(2) . . ?
C30 C29 H29 120.0(2) . . ?
C29 C30 C25 120.4(3) . . ?
C29 C30 H30 119.8(2) . . ?
C25 C30 H30 119.8(2) . . ?
C36 C31 C32 119.5(2) . . ?
C36 C31 P3 118.9(2) . . ?
C32 C31 P3 121.5(2) . . ?
C31 C32 C33 119.8(3) . . ?
C31 C32 H32 120.1(2) . . ?
C33 C32 H32 120.1(2) . . ?
C34 C33 C32 119.7(3) . . ?
C34 C33 H33 120.1(2) . . ?
C32 C33 H33 120.1(2) . . ?
C35 C34 C33 121.2(3) . . ?
C35 C34 H34 119.4(2) . . ?
C33 C34 H34 119.4(2) . . ?
C34 C35 C36 119.5(3) . . ?
C34 C35 H35 120.2(2) . . ?
C36 C35 H35 120.2(2) . . ?
C31 C36 C35 120.2(3) . . ?
C31 C36 H36 119.91(15) . . ?
C35 C36 H36 119.9(2) . . ?
O11 P4 O12 114.19(9) . . ?
O11 P4 C37 110.46(11) . . ?
O12 P4 C37 106.70(10) . . ?
O11 P4 C43 106.99(11) . . ?
O12 P4 C43 109.21(11) . . ?
C37 P4 C43 109.23(12) . . ?
P4 O11 Mn2 126.44(9) . . ?
P4 O12 Mn3 126.35(10) . . ?
C42 C37 C38 119.3(2) . . ?
C42 C37 P4 121.4(2) . . ?
C38 C37 P4 119.3(2) . . ?
C39 C38 C37 120.1(3) . . ?
C39 C38 H38 120.0(2) . . ?
C37 C38 H38 119.95(15) . . ?
C40 C39 C38 120.0(3) . . ?
C40 C39 H39 120.0(2) . . ?
C38 C39 H39 120.0(2) . . ?
C41 C40 C39 120.4(3) . . ?
C41 C40 H40 119.8(2) . . ?
C39 C40 H40 119.8(2) . . ?
C40 C41 C42 120.4(3) . . ?
C40 C41 H41 119.8(2) . . ?
C42 C41 H41 119.8(2) . . ?
C41 C42 C37 119.7(3) . . ?
C41 C42 H42 120.1(2) . . ?
C37 C42 H42 120.1(2) . . ?
C44 C43 C48 119.1(3) . . ?
C44 C43 P4 120.0(2) . . ?
C48 C43 P4 120.9(2) . . ?
C43 C44 C45 119.9(4) . . ?
C43 C44 H44 120.1(2) . . ?
C45 C44 H44 120.1(3) . . ?
C46 C45 C44 121.2(4) . . ?
C46 C45 H45 119.4(3) . . ?
C44 C45 H45 119.4(3) . . ?
C45 C46 C47 119.5(4) . . ?
C45 C46 H46 120.2(3) . . ?
C47 C46 H46 120.2(2) . . ?
C46 C47 C48 121.2(4) . . ?
C46 C47 H47 119.4(2) . . ?
C48 C47 H47 119.4(3) . . ?
C43 C48 C47 119.2(4) . . ?
C43 C48 H48 120.4(2) . . ?
C47 C48 H48 120.4(3) . . ?
O13 P5 O14 115.65(8) . . ?
O13 P5 C49 106.04(10) . . ?
O14 P5 C49 107.79(10) . . ?
O13 P5 C55 108.31(11) . . ?
O14 P5 C55 107.60(10) . . ?
C49 P5 C55 111.51(11) . . ?
P5 O13 Mn3 123.70(9) . . ?
P5 O14 Mn4 123.91(9) . . ?
C54 C49 C50 119.5(2) . . ?
C54 C49 P5 120.6(2) . . ?
C50 C49 P5 119.9(2) . . ?
C51 C50 C49 120.1(3) . . ?
C51 C50 H50 120.0(2) . . ?
C49 C50 H50 120.0(2) . . ?
C52 C51 C50 119.7(3) . . ?
C52 C51 H51 120.2(2) . . ?
C50 C51 H51 120.2(2) . . ?
C53 C52 C51 120.9(3) . . ?
C53 C52 H52 119.5(2) . . ?
C51 C52 H52 119.5(2) . . ?
C52 C53 C54 120.0(3) . . ?
C52 C53 H53 120.0(2) . . ?
C54 C53 H53 120.0(2) . . ?
C49 C54 C53 119.8(3) . . ?
C49 C54 H54 120.1(2) . . ?
C53 C54 H54 120.1(2) . . ?
C60 C55 C56 119.5(3) . . ?
C60 C55 P5 120.6(2) . . ?
C56 C55 P5 119.8(2) . . ?
C55 C56 C57 119.6(4) . . ?
C55 C56 H56 120.2(2) . . ?
C57 C56 H56 120.2(3) . . ?
C58 C57 C56 120.2(4) . . ?
C58 C57 H57 119.9(2) . . ?
C56 C57 H57 119.9(3) . . ?
C57 C58 C59 120.6(3) . . ?
C57 C58 H58 119.7(2) . . ?
C59 C58 H58 119.7(2) . . ?
C58 C59 C60 119.7(4) . . ?
C58 C59 H59 120.2(2) . . ?
C60 C59 H59 120.2(2) . . ?
C55 C60 C59 120.5(3) . . ?
C55 C60 H60 119.8(2) . . ?
C59 C60 H60 119.8(2) . . ?
O16 P6 O15 114.96(9) . . ?
O16 P6 C67 107.66(11) . . ?
O15 P6 C67 107.58(11) . . ?
O16 P6 C61 108.83(11) . . ?
O15 P6 C61 109.35(11) . . ?
C67 P6 C61 108.27(11) . . ?
P6 O15 Mn4 124.71(9) . . ?
P6 O16 Mn2 124.92(9) . . ?
C66 C61 C62 119.2(3) . . ?
C66 C61 P6 121.5(2) . . ?
C62 C61 P6 119.3(2) . . ?
C63 C62 C61 120.7(4) . . ?
C63 C62 H62 119.7(3) . . ?
C61 C62 H62 119.7(2) . . ?
C64 C63 C62 119.7(4) . . ?
C64 C63 H63 120.1(3) . . ?
C62 C63 H63 120.1(3) . . ?
C63 C64 C65 120.6(4) . . ?
C63 C64 H64 119.7(3) . . ?
C65 C64 H64 119.7(2) . . ?
C64 C65 C66 120.2(4) . . ?
C64 C65 H65 119.9(2) . . ?
C66 C65 H65 119.9(3) . . ?
C61 C66 C65 119.6(4) . . ?
C61 C66 H66 120.2(2) . . ?
C65 C66 H66 120.2(3) . . ?
C72 C67 C68 119.2(3) . . ?
C72 C67 P6 120.7(2) . . ?
C68 C67 P6 120.1(2) . . ?
C69 C68 C67 120.1(4) . . ?
C69 C68 H68 120.0(3) . . ?
C67 C68 H68 120.0(2) . . ?
C70 C69 C68 120.1(4) . . ?
C70 C69 H69 119.9(2) . . ?
C68 C69 H69 119.9(3) . . ?
C71 C70 C69 120.4(3) . . ?
C71 C70 H70 119.8(2) . . ?
C69 C70 H70 119.8(2) . . ?
C70 C71 C72 120.6(4) . . ?
C70 C71 H71 119.7(2) . . ?
C72 C71 H71 119.7(3) . . ?
C67 C72 C71 119.6(4) . . ?
C67 C72 H72 120.2(2) . . ?
C71 C72 H72 120.2(3) . . ?
O19 S1 O17 115.4(5) . . ?
O19 S1 O18 116.6(4) . . ?
O17 S1 O18 113.8(3) . . ?
O19 S1 C73 103.9(3) . . ?
O17 S1 C73 102.9(4) . . ?
O18 S1 C73 101.5(3) . . ?
F2 C73 F1 105.4(5) . . ?
F2 C73 F3 106.4(4) . . ?
F1 C73 F3 103.4(6) . . ?
F2 C73 S1 112.9(5) . . ?
F1 C73 S1 113.2(3) . . ?
F3 C73 S1 114.7(4) . . ?
N1 C74 C75 175.7(10) . . ?
C74 C75 H75A 109.5(4) . . ?
C74 C75 H75B 109.5(4) . . ?
H75A C75 H75B 109.5 . . ?
C74 C75 H75C 109.5(5) . . ?
H75A C75 H75C 109.5 . . ?
H75B C75 H75C 109.5 . . ?

loop_
_geom_bond_atom_site_label_1
_geom_bond_atom_site_label_2
_geom_bond_distance
_geom_bond_site_symmetry_2
_geom_bond_publ_flag
Mn1 O5 1.902(2) . ?
Mn1 O2 1.9233(14) . ?
Mn1 O7 1.943(2) . ?
Mn1 O9 1.972(2) . ?
Mn1 O3 2.040(2) . ?
Mn1 O1 2.049(2) . ?
Mn1 Mn4 2.9038(4) . ?
Mn1 Mn3 2.9126(4) . ?
Mn1 Mn2 2.9826(4) . ?
Mn2 O6 1.890(2) . ?
Mn2 O1 1.8923(14) . ?
Mn2 O3 1.9049(15) . ?
Mn2 O11 1.911(2) . ?
Mn2 O4 1.9151(14) . ?
Mn2 O16 1.920(2) . ?
Mn2 Mn4 2.8341(4) . ?
Mn2 Mn3 2.8377(4) . ?
Mn3 O1 1.8710(15) . ?
Mn3 O8 1.8930(15) . ?
Mn3 O4 1.8992(14) . ?
Mn3 O12 1.903(2) . ?
Mn3 O2 1.9123(14) . ?
Mn3 O13 1.913(2) . ?
Mn3 Mn4 2.8588(4) . ?
Mn4 O3 1.8561(15) . ?
Mn4 O10 1.8782(14) . ?
Mn4 O4 1.8940(14) . ?
Mn4 O2 1.9080(14) . ?
Mn4 O15 1.9110(15) . ?
Mn4 O14 1.9277(15) . ?
P1 O5 1.533(2) . ?
P1 O6 1.538(2) . ?
P1 C7 1.779(3) . ?
P1 C1 1.788(2) . ?
C1 C2 1.374(3) . ?
C1 C6 1.384(4) . ?
C2 C3 1.386(4) . ?
C2 H2 0.93 . ?
C3 C4 1.367(5) . ?
C3 H3 0.93 . ?
C4 C5 1.374(5) . ?
C4 H4 0.93 . ?
C5 C6 1.373(4) . ?
C5 H5 0.93 . ?
C6 H6 0.93 . ?
C7 C8 1.384(4) . ?
C7 C12 1.387(4) . ?
C8 C9 1.379(4) . ?
C8 H8 0.93 . ?
C9 C10 1.377(5) . ?
C9 H9 0.93 . ?
C10 C11 1.366(6) . ?
C10 H10 0.93 . ?
C11 C12 1.385(4) . ?
C11 H11 0.93 . ?
C12 H12 0.93 . ?
P2 O7 1.524(2) . ?
P2 O8 1.539(2) . ?
P2 C19 1.785(3) . ?
P2 C13 1.786(2) . ?
C13 C14 1.373(4) . ?
C13 C18 1.384(4) . ?
C14 C15 1.389(4) . ?
C14 H14 0.93 . ?
C15 C16 1.359(6) . ?
C15 H15 0.93 . ?
C16 C17 1.365(6) . ?
C16 H16 0.93 . ?
C17 C18 1.383(4) . ?
C17 H17 0.93 . ?
C18 H18 0.93 . ?
C19 C20 1.376(4) . ?
C19 C24 1.379(4) . ?
C20 C21 1.389(5) . ?
C20 H20 0.93 . ?
C21 C22 1.369(7) . ?
C21 H21 0.93 . ?
C22 C23 1.350(6) . ?
C22 H22 0.93 . ?
C23 C24 1.378(4) . ?
C23 H23 0.93 . ?
C24 H24 0.93 . ?
P3 O9 1.522(2) . ?
P3 O10 1.540(2) . ?
P3 C25 1.784(3) . ?
P3 C31 1.787(2) . ?
C25 C26 1.378(4) . ?
C25 C30 1.382(4) . ?
C26 C27 1.387(4) . ?
C26 H26 0.93 . ?
C27 C28 1.345(5) . ?
C27 H27 0.93 . ?
C28 C29 1.368(5) . ?
C28 H28 0.93 . ?
C29 C30 1.380(5) . ?
C29 H29 0.93 . ?
C30 H30 0.93 . ?
C31 C36 1.380(4) . ?
C31 C32 1.384(3) . ?
C32 C33 1.385(4) . ?
C32 H32 0.93 . ?
C33 C34 1.364(5) . ?
C33 H33 0.93 . ?
C34 C35 1.363(5) . ?
C34 H34 0.93 . ?
C35 C36 1.385(4) . ?
C35 H35 0.93 . ?
C36 H36 0.93 . ?
P4 O11 1.533(2) . ?
P4 O12 1.537(2) . ?
P4 C37 1.783(2) . ?
P4 C43 1.787(3) . ?
C37 C42 1.383(4) . ?
C37 C38 1.387(4) . ?
C38 C39 1.380(4) . ?
C38 H38 0.93 . ?
C39 C40 1.368(5) . ?
C39 H39 0.93 . ?
C40 C41 1.364(5) . ?
C40 H40 0.93 . ?
C41 C42 1.382(4) . ?
C41 H41 0.93 . ?
C42 H42 0.93 . ?
C43 C44 1.380(4) . ?
C43 C48 1.386(4) . ?
C44 C45 1.381(5) . ?
C44 H44 0.93 . ?
C45 C46 1.349(7) . ?
C45 H45 0.93 . ?
C46 C47 1.359(7) . ?
C46 H46 0.93 . ?
C47 C48 1.387(5) . ?
C47 H47 0.93 . ?
C48 H48 0.93 . ?
P5 O13 1.532(2) . ?
P5 O14 1.533(2) . ?
P5 C49 1.784(2) . ?
P5 C55 1.784(2) . ?
C49 C54 1.380(4) . ?
C49 C50 1.386(4) . ?
C50 C51 1.382(4) . ?
C50 H50 0.93 . ?
C51 C52 1.369(5) . ?
C51 H51 0.93 . ?
C52 C53 1.361(5) . ?
C52 H52 0.93 . ?
C53 C54 1.387(4) . ?
C53 H53 0.93 . ?
C54 H54 0.93 . ?
C55 C60 1.376(4) . ?
C55 C56 1.376(4) . ?
C56 C57 1.387(5) . ?
C56 H56 0.93 . ?
C57 C58 1.360(7) . ?
C57 H57 0.93 . ?
C58 C59 1.365(6) . ?
C58 H58 0.93 . ?
C59 C60 1.377(4) . ?
C59 H59 0.93 . ?
C60 H60 0.93 . ?
P6 O16 1.530(2) . ?
P6 O15 1.535(2) . ?
P6 C67 1.778(2) . ?
P6 C61 1.783(3) . ?
C61 C66 1.367(4) . ?
C61 C62 1.378(4) . ?
C62 C63 1.377(5) . ?
C62 H62 0.93 . ?
C63 C64 1.347(7) . ?
C63 H63 0.93 . ?
C64 C65 1.364(7) . ?
C64 H64 0.93 . ?
C65 C66 1.388(5) . ?
C65 H65 0.93 . ?
C66 H66 0.93 . ?
C67 C72 1.376(4) . ?
C67 C68 1.380(4) . ?
C68 C69 1.376(5) . ?
C68 H68 0.93 . ?
C69 C70 1.365(6) . ?
C69 H69 0.93 . ?
C70 C71 1.345(6) . ?
C70 H70 0.93 . ?
C71 C72 1.390(5) . ?
C71 H71 0.93 . ?
C72 H72 0.93 . ?
S1 O19 1.350(5) . ?
S1 O17 1.380(4) . ?
S1 O18 1.423(4) . ?
S1 C73 1.775(6) . ?
C73 F2 1.285(6) . ?
C73 F1 1.304(6) . ?
C73 F3 1.307(6) . ?
N1 C74 1.103(10) . ?
C74 C75 1.427(10) . ?
C75 H75A 0.96 . ?
C75 H75B 0.96 . ?
C75 H75C 0.96 . ?

loop_
_geom_torsion_atom_site_label_1
_geom_torsion_atom_site_label_2
_geom_torsion_atom_site_label_3
_geom_torsion_atom_site_label_4
_geom_torsion
_geom_torsion_site_symmetry_1
_geom_torsion_site_symmetry_2
_geom_torsion_site_symmetry_3
_geom_torsion_site_symmetry_4
_geom_torsion_publ_flag
O5 Mn1 Mn2 O6 -2.31(8) . . . . ?
O2 Mn1 Mn2 O6 177.43(7) . . . . ?
O7 Mn1 Mn2 O6 -98.43(8) . . . . ?
O9 Mn1 Mn2 O6 96.24(8) . . . . ?
O3 Mn1 Mn2 O6 93.68(8) . . . . ?
O1 Mn1 Mn2 O6 -98.54(8) . . . . ?
Mn4 Mn1 Mn2 O6 141.75(5) . . . . ?
Mn3 Mn1 Mn2 O6 -146.99(5) . . . . ?
O5 Mn1 Mn2 O1 96.23(8) . . . . ?
O2 Mn1 Mn2 O1 -84.03(8) . . . . ?
O7 Mn1 Mn2 O1 0.11(9) . . . . ?
O9 Mn1 Mn2 O1 -165.22(9) . . . . ?
O3 Mn1 Mn2 O1 -167.78(9) . . . . ?
O1 Mn1 Mn2 O1 0.0 . . . . ?
Mn4 Mn1 Mn2 O1 -119.70(7) . . . . ?
Mn3 Mn1 Mn2 O1 -48.45(6) . . . . ?
O5 Mn1 Mn2 O3 -95.99(8) . . . . ?
O2 Mn1 Mn2 O3 83.76(8) . . . . ?
O7 Mn1 Mn2 O3 167.89(9) . . . . ?
O9 Mn1 Mn2 O3 2.57(9) . . . . ?
O3 Mn1 Mn2 O3 0.0 . . . . ?
O1 Mn1 Mn2 O3 167.78(9) . . . . ?
Mn4 Mn1 Mn2 O3 48.08(6) . . . . ?
Mn3 Mn1 Mn2 O3 119.33(6) . . . . ?
O5 Mn1 Mn2 O11 93.78(9) . . . . ?
O2 Mn1 Mn2 O11 -86.48(8) . . . . ?
O7 Mn1 Mn2 O11 -2.34(10) . . . . ?
O9 Mn1 Mn2 O11 -167.67(9) . . . . ?
O3 Mn1 Mn2 O11 -170.24(10) . . . . ?
O1 Mn1 Mn2 O11 -2.46(9) . . . . ?
Mn4 Mn1 Mn2 O11 -122.16(7) . . . . ?
Mn3 Mn1 Mn2 O11 -50.90(7) . . . . ?
O5 Mn1 Mn2 O4 -179.59(7) . . . . ?
O2 Mn1 Mn2 O4 0.15(6) . . . . ?
O7 Mn1 Mn2 O4 84.29(8) . . . . ?
O9 Mn1 Mn2 O4 -81.04(8) . . . . ?
O3 Mn1 Mn2 O4 -83.60(8) . . . . ?
O1 Mn1 Mn2 O4 84.18(8) . . . . ?
Mn4 Mn1 Mn2 O4 -35.53(4) . . . . ?
Mn3 Mn1 Mn2 O4 35.73(4) . . . . ?
O5 Mn1 Mn2 O16 -95.79(9) . . . . ?
O2 Mn1 Mn2 O16 83.95(8) . . . . ?
O7 Mn1 Mn2 O16 168.09(9) . . . . ?
O9 Mn1 Mn2 O16 2.76(10) . . . . ?
O3 Mn1 Mn2 O16 0.19(9) . . . . ?
O1 Mn1 Mn2 O16 167.97(10) . . . . ?
Mn4 Mn1 Mn2 O16 48.27(7) . . . . ?
Mn3 Mn1 Mn2 O16 119.53(7) . . . . ?
O5 Mn1 Mn2 Mn4 -144.07(6) . . . . ?
O2 Mn1 Mn2 Mn4 35.68(4) . . . . ?
O7 Mn1 Mn2 Mn4 119.81(7) . . . . ?
O9 Mn1 Mn2 Mn4 -45.51(6) . . . . ?
O3 Mn1 Mn2 Mn4 -48.08(6) . . . . ?
O1 Mn1 Mn2 Mn4 119.70(7) . . . . ?
Mn4 Mn1 Mn2 Mn4 0.0 . . . . ?
Mn3 Mn1 Mn2 Mn4 71.255(12) . . . . ?
O5 Mn1 Mn2 Mn3 144.68(6) . . . . ?
O2 Mn1 Mn2 Mn3 -35.58(4) . . . . ?
O7 Mn1 Mn2 Mn3 48.56(7) . . . . ?
O9 Mn1 Mn2 Mn3 -116.77(7) . . . . ?
O3 Mn1 Mn2 Mn3 -119.33(6) . . . . ?
O1 Mn1 Mn2 Mn3 48.45(6) . . . . ?
Mn4 Mn1 Mn2 Mn3 -71.255(12) . . . . ?
Mn3 Mn1 Mn2 Mn3 0.0 . . . . ?
O6 Mn2 Mn3 O1 -4.12(10) . . . . ?
O1 Mn2 Mn3 O1 0.0 . . . . ?
O3 Mn2 Mn3 O1 -87.48(9) . . . . ?
O11 Mn2 Mn3 O1 93.63(9) . . . . ?
O4 Mn2 Mn3 O1 -170.28(10) . . . . ?
O16 Mn2 Mn3 O1 -174.73(10) . . . . ?
Mn4 Mn2 Mn3 O1 -121.28(7) . . . . ?
Mn1 Mn2 Mn3 O1 -51.18(7) . . . . ?
O6 Mn2 Mn3 O8 -5.73(10) . . . . ?
O1 Mn2 Mn3 O8 -1.61(10) . . . . ?
O3 Mn2 Mn3 O8 -89.09(8) . . . . ?
O11 Mn2 Mn3 O8 92.02(9) . . . . ?
O4 Mn2 Mn3 O8 -171.89(9) . . . . ?
O16 Mn2 Mn3 O8 -176.35(9) . . . . ?
Mn4 Mn2 Mn3 O8 -122.90(7) . . . . ?
Mn1 Mn2 Mn3 O8 -52.79(7) . . . . ?
O6 Mn2 Mn3 O4 166.16(9) . . . . ?
O1 Mn2 Mn3 O4 170.28(10) . . . . ?
O3 Mn2 Mn3 O4 82.80(8) . . . . ?
O11 Mn2 Mn3 O4 -96.09(8) . . . . ?
O4 Mn2 Mn3 O4 0.0 . . . . ?
O16 Mn2 Mn3 O4 -4.46(9) . . . . ?
Mn4 Mn2 Mn3 O4 48.99(6) . . . . ?
Mn1 Mn2 Mn3 O4 119.10(6) . . . . ?
O6 Mn2 Mn3 O12 -100.87(9) . . . . ?
O1 Mn2 Mn3 O12 -96.75(9) . . . . ?
O3 Mn2 Mn3 O12 175.77(7) . . . . ?
O11 Mn2 Mn3 O12 -3.12(7) . . . . ?
O4 Mn2 Mn3 O12 92.97(8) . . . . ?
O16 Mn2 Mn3 O12 88.51(8) . . . . ?
Mn4 Mn2 Mn3 O12 141.96(5) . . . . ?
Mn1 Mn2 Mn3 O12 -147.93(5) . . . . ?
O6 Mn2 Mn3 O2 82.51(8) . . . . ?
O1 Mn2 Mn3 O2 86.63(8) . . . . ?
O3 Mn2 Mn3 O2 -0.85(6) . . . . ?
O11 Mn2 Mn3 O2 -179.74(7) . . . . ?
O4 Mn2 Mn3 O2 -83.64(7) . . . . ?
O16 Mn2 Mn3 O2 -88.10(8) . . . . ?
Mn4 Mn2 Mn3 O2 -34.65(4) . . . . ?
Mn1 Mn2 Mn3 O2 35.46(4) . . . . ?
O6 Mn2 Mn3 O13 166.57(10) . . . . ?
O1 Mn2 Mn3 O13 170.69(10) . . . . ?
O3 Mn2 Mn3 O13 83.21(8) . . . . ?
O11 Mn2 Mn3 O13 -95.68(9) . . . . ?
O4 Mn2 Mn3 O13 0.42(9) . . . . ?
O16 Mn2 Mn3 O13 -4.04(10) . . . . ?
Mn4 Mn2 Mn3 O13 49.41(7) . . . . ?
Mn1 Mn2 Mn3 O13 119.52(7) . . . . ?
O6 Mn2 Mn3 Mn4 117.17(7) . . . . ?
O1 Mn2 Mn3 Mn4 121.28(7) . . . . ?
O3 Mn2 Mn3 Mn4 33.80(5) . . . . ?
O11 Mn2 Mn3 Mn4 -145.09(5) . . . . ?
O4 Mn2 Mn3 Mn4 -48.99(6) . . . . ?
O16 Mn2 Mn3 Mn4 -53.45(7) . . . . ?
Mn4 Mn2 Mn3 Mn4 0.0 . . . . ?
Mn1 Mn2 Mn3 Mn4 70.107(11) . . . . ?
O6 Mn2 Mn3 Mn1 47.06(7) . . . . ?
O1 Mn2 Mn3 Mn1 51.18(7) . . . . ?
O3 Mn2 Mn3 Mn1 -36.30(5) . . . . ?
O11 Mn2 Mn3 Mn1 144.81(5) . . . . ?
O4 Mn2 Mn3 Mn1 -119.10(6) . . . . ?
O16 Mn2 Mn3 Mn1 -123.56(7) . . . . ?
Mn4 Mn2 Mn3 Mn1 -70.107(11) . . . . ?
Mn1 Mn2 Mn3 Mn1 0.0 . . . . ?
O5 Mn1 Mn3 O1 -0.38(9) . . . . ?
O2 Mn1 Mn3 O1 164.96(9) . . . . ?
O7 Mn1 Mn3 O1 -97.01(8) . . . . ?
O9 Mn1 Mn3 O1 164.47(9) . . . . ?
O3 Mn1 Mn3 O1 81.23(7) . . . . ?
O1 Mn1 Mn3 O1 0.0 . . . . ?
Mn4 Mn1 Mn3 O1 116.30(6) . . . . ?
Mn2 Mn1 Mn3 O1 47.33(6) . . . . ?
O5 Mn1 Mn3 O8 96.32(9) . . . . ?
O2 Mn1 Mn3 O8 -98.35(8) . . . . ?
O7 Mn1 Mn3 O8 -0.32(7) . . . . ?
O9 Mn1 Mn3 O8 -98.84(8) . . . . ?
O3 Mn1 Mn3 O8 177.92(7) . . . . ?
O1 Mn1 Mn3 O8 96.69(8) . . . . ?
Mn4 Mn1 Mn3 O8 -147.01(5) . . . . ?
Mn2 Mn1 Mn3 O8 144.02(5) . . . . ?
O5 Mn1 Mn3 O4 -83.66(8) . . . . ?
O2 Mn1 Mn3 O4 81.68(8) . . . . ?
O7 Mn1 Mn3 O4 179.70(7) . . . . ?
O9 Mn1 Mn3 O4 81.19(8) . . . . ?
O3 Mn1 Mn3 O4 -2.05(6) . . . . ?
O1 Mn1 Mn3 O4 -83.28(8) . . . . ?
Mn4 Mn1 Mn3 O4 33.01(4) . . . . ?
Mn2 Mn1 Mn3 O4 -35.96(4) . . . . ?
O5 Mn1 Mn3 O12 1.84(10) . . . . ?
O2 Mn1 Mn3 O12 167.17(10) . . . . ?
O7 Mn1 Mn3 O12 -94.80(9) . . . . ?
O9 Mn1 Mn3 O12 166.68(9) . . . . ?
O3 Mn1 Mn3 O12 83.45(8) . . . . ?
O1 Mn1 Mn3 O12 2.21(9) . . . . ?
Mn4 Mn1 Mn3 O12 118.51(7) . . . . ?
Mn2 Mn1 Mn3 O12 49.54(7) . . . . ?
O5 Mn1 Mn3 O2 -165.34(9) . . . . ?
O2 Mn1 Mn3 O2 0.0 . . . . ?
O7 Mn1 Mn3 O2 98.03(8) . . . . ?
O9 Mn1 Mn3 O2 -0.49(9) . . . . ?
O3 Mn1 Mn3 O2 -83.73(7) . . . . ?
O1 Mn1 Mn3 O2 -164.96(9) . . . . ?
Mn4 Mn1 Mn3 O2 -48.66(6) . . . . ?
Mn2 Mn1 Mn3 O2 -117.63(6) . . . . ?
O5 Mn1 Mn3 O13 -172.61(9) . . . . ?
O2 Mn1 Mn3 O13 -7.27(9) . . . . ?
O7 Mn1 Mn3 O13 90.76(8) . . . . ?
O9 Mn1 Mn3 O13 -7.76(9) . . . . ?
O3 Mn1 Mn3 O13 -91.00(8) . . . . ?
O1 Mn1 Mn3 O13 -172.23(9) . . . . ?
Mn4 Mn1 Mn3 O13 -55.93(6) . . . . ?
Mn2 Mn1 Mn3 O13 -124.90(6) . . . . ?
O5 Mn1 Mn3 Mn2 -47.70(7) . . . . ?
O2 Mn1 Mn3 Mn2 117.63(6) . . . . ?
O7 Mn1 Mn3 Mn2 -144.34(5) . . . . ?
O9 Mn1 Mn3 Mn2 117.14(6) . . . . ?
O3 Mn1 Mn3 Mn2 33.91(4) . . . . ?
O1 Mn1 Mn3 Mn2 -47.33(6) . . . . ?
Mn4 Mn1 Mn3 Mn2 68.969(11) . . . . ?
Mn2 Mn1 Mn3 Mn2 0.0 . . . . ?
O5 Mn1 Mn3 Mn4 -116.67(7) . . . . ?
O2 Mn1 Mn3 Mn4 48.66(6) . . . . ?
O7 Mn1 Mn3 Mn4 146.69(5) . . . . ?
O9 Mn1 Mn3 Mn4 48.17(6) . . . . ?
O3 Mn1 Mn3 Mn4 -35.06(4) . . . . ?
O1 Mn1 Mn3 Mn4 -116.30(6) . . . . ?
Mn4 Mn1 Mn3 Mn4 0.0 . . . . ?
Mn2 Mn1 Mn3 Mn4 -68.969(11) . . . . ?
O6 Mn2 Mn4 O3 -1.17(9) . . . . ?
O1 Mn2 Mn4 O3 87.24(8) . . . . ?
O3 Mn2 Mn4 O3 0.0 . . . . ?
O11 Mn2 Mn4 O3 172.29(10) . . . . ?
O4 Mn2 Mn4 O3 170.37(9) . . . . ?
O16 Mn2 Mn4 O3 -96.26(9) . . . . ?
Mn3 Mn2 Mn4 O3 121.28(7) . . . . ?
Mn1 Mn2 Mn4 O3 50.91(7) . . . . ?
O6 Mn2 Mn4 O10 2.66(9) . . . . ?
O1 Mn2 Mn4 O10 91.07(8) . . . . ?
O3 Mn2 Mn4 O10 3.83(9) . . . . ?
O11 Mn2 Mn4 O10 176.13(9) . . . . ?
O4 Mn2 Mn4 O10 174.20(9) . . . . ?
O16 Mn2 Mn4 O10 -92.42(8) . . . . ?
Mn3 Mn2 Mn4 O10 125.12(7) . . . . ?
Mn1 Mn2 Mn4 O10 54.75(7) . . . . ?
O6 Mn2 Mn4 O4 -171.54(9) . . . . ?
O1 Mn2 Mn4 O4 -83.13(8) . . . . ?
O3 Mn2 Mn4 O4 -170.37(9) . . . . ?
O11 Mn2 Mn4 O4 1.92(9) . . . . ?
O4 Mn2 Mn4 O4 0.0 . . . . ?
O16 Mn2 Mn4 O4 93.37(8) . . . . ?
Mn3 Mn2 Mn4 O4 -49.09(6) . . . . ?
Mn1 Mn2 Mn4 O4 -119.46(6) . . . . ?
O6 Mn2 Mn4 O2 -87.72(8) . . . . ?
O1 Mn2 Mn4 O2 0.69(6) . . . . ?
O3 Mn2 Mn4 O2 -86.55(8) . . . . ?
O11 Mn2 Mn4 O2 85.74(8) . . . . ?
O4 Mn2 Mn4 O2 83.82(7) . . . . ?
O16 Mn2 Mn4 O2 177.19(7) . . . . ?
Mn3 Mn2 Mn4 O2 34.73(4) . . . . ?
Mn1 Mn2 Mn4 O2 -35.64(4) . . . . ?
O6 Mn2 Mn4 O15 94.20(8) . . . . ?
O1 Mn2 Mn4 O15 -177.39(7) . . . . ?
O3 Mn2 Mn4 O15 95.38(9) . . . . ?
O11 Mn2 Mn4 O15 -92.33(9) . . . . ?
O4 Mn2 Mn4 O15 -94.25(8) . . . . ?
O16 Mn2 Mn4 O15 -0.88(7) . . . . ?
Mn3 Mn2 Mn4 O15 -143.34(5) . . . . ?
Mn1 Mn2 Mn4 O15 146.29(5) . . . . ?
O6 Mn2 Mn4 O14 -171.75(9) . . . . ?
O1 Mn2 Mn4 O14 -83.34(8) . . . . ?
O3 Mn2 Mn4 O14 -170.58(9) . . . . ?
O11 Mn2 Mn4 O14 1.71(9) . . . . ?
O4 Mn2 Mn4 O14 -0.21(9) . . . . ?
O16 Mn2 Mn4 O14 93.16(8) . . . . ?
Mn3 Mn2 Mn4 O14 -49.30(6) . . . . ?
Mn1 Mn2 Mn4 O14 -119.67(6) . . . . ?
O6 Mn2 Mn4 Mn3 -122.45(6) . . . . ?
O1 Mn2 Mn4 Mn3 -34.04(5) . . . . ?
O3 Mn2 Mn4 Mn3 -121.28(7) . . . . ?
O11 Mn2 Mn4 Mn3 51.01(7) . . . . ?
O4 Mn2 Mn4 Mn3 49.09(6) . . . . ?
O16 Mn2 Mn4 Mn3 142.46(5) . . . . ?
Mn3 Mn2 Mn4 Mn3 0.0 . . . . ?
Mn1 Mn2 Mn4 Mn3 -70.368(12) . . . . ?
O6 Mn2 Mn4 Mn1 -52.09(6) . . . . ?
O1 Mn2 Mn4 Mn1 36.32(5) . . . . ?
O3 Mn2 Mn4 Mn1 -50.91(7) . . . . ?
O11 Mn2 Mn4 Mn1 121.38(7) . . . . ?
O4 Mn2 Mn4 Mn1 119.46(6) . . . . ?
O16 Mn2 Mn4 Mn1 -147.17(5) . . . . ?
Mn3 Mn2 Mn4 Mn1 70.368(12) . . . . ?
Mn1 Mn2 Mn4 Mn1 0.0 . . . . ?
O1 Mn3 Mn4 O3 -0.30(7) . . . . ?
O8 Mn3 Mn4 O3 87.03(9) . . . . ?
O4 Mn3 Mn4 O3 -85.29(8) . . . . ?
O12 Mn3 Mn4 O3 -88.23(8) . . . . ?
O2 Mn3 Mn4 O3 86.41(8) . . . . ?
O13 Mn3 Mn4 O3 178.83(7) . . . . ?
Mn2 Mn3 Mn4 O3 -34.81(5) . . . . ?
Mn1 Mn3 Mn4 O3 38.72(5) . . . . ?
O1 Mn3 Mn4 O10 -87.89(8) . . . . ?
O8 Mn3 Mn4 O10 -0.56(10) . . . . ?
O4 Mn3 Mn4 O10 -172.88(9) . . . . ?
O12 Mn3 Mn4 O10 -175.82(9) . . . . ?
O2 Mn3 Mn4 O10 -1.18(9) . . . . ?
O13 Mn3 Mn4 O10 91.24(8) . . . . ?
Mn2 Mn3 Mn4 O10 -122.40(7) . . . . ?
Mn1 Mn3 Mn4 O10 -48.87(7) . . . . ?
O1 Mn3 Mn4 O4 84.99(8) . . . . ?
O8 Mn3 Mn4 O4 172.32(10) . . . . ?
O4 Mn3 Mn4 O4 0.0 . . . . ?
O12 Mn3 Mn4 O4 -2.94(9) . . . . ?
O2 Mn3 Mn4 O4 171.70(9) . . . . ?
O13 Mn3 Mn4 O4 -95.87(8) . . . . ?
Mn2 Mn3 Mn4 O4 50.49(6) . . . . ?
Mn1 Mn3 Mn4 O4 124.01(6) . . . . ?
O1 Mn3 Mn4 O2 -86.71(8) . . . . ?
O8 Mn3 Mn4 O2 0.62(9) . . . . ?
O4 Mn3 Mn4 O2 -171.70(9) . . . . ?
O12 Mn3 Mn4 O2 -174.64(9) . . . . ?
O2 Mn3 Mn4 O2 0.0 . . . . ?
O13 Mn3 Mn4 O2 92.43(8) . . . . ?
Mn2 Mn3 Mn4 O2 -121.21(6) . . . . ?
Mn1 Mn3 Mn4 O2 -47.69(6) . . . . ?
O1 Mn3 Mn4 O15 87.18(8) . . . . ?
O8 Mn3 Mn4 O15 174.51(10) . . . . ?
O4 Mn3 Mn4 O15 2.19(9) . . . . ?
O12 Mn3 Mn4 O15 -0.75(10) . . . . ?
O2 Mn3 Mn4 O15 173.89(9) . . . . ?
O13 Mn3 Mn4 O15 -93.69(8) . . . . ?
Mn2 Mn3 Mn4 O15 52.67(7) . . . . ?
Mn1 Mn3 Mn4 O15 126.20(7) . . . . ?
O1 Mn3 Mn4 O14 -179.56(6) . . . . ?
O8 Mn3 Mn4 O14 -92.22(8) . . . . ?
O4 Mn3 Mn4 O14 95.45(8) . . . . ?
O12 Mn3 Mn4 O14 92.52(8) . . . . ?
O2 Mn3 Mn4 O14 -92.85(8) . . . . ?
O13 Mn3 Mn4 O14 -0.42(7) . . . . ?
Mn2 Mn3 Mn4 O14 145.94(5) . . . . ?
Mn1 Mn3 Mn4 O14 -140.53(5) . . . . ?
O1 Mn3 Mn4 Mn2 34.50(5) . . . . ?
O8 Mn3 Mn4 Mn2 121.84(7) . . . . ?
O4 Mn3 Mn4 Mn2 -50.49(6) . . . . ?
O12 Mn3 Mn4 Mn2 -53.42(7) . . . . ?
O2 Mn3 Mn4 Mn2 121.21(6) . . . . ?
O13 Mn3 Mn4 Mn2 -146.36(5) . . . . ?
Mn2 Mn3 Mn4 Mn2 0.0 . . . . ?
Mn1 Mn3 Mn4 Mn2 73.528(12) . . . . ?
O1 Mn3 Mn4 Mn1 -39.02(5) . . . . ?
O8 Mn3 Mn4 Mn1 48.31(7) . . . . ?
O4 Mn3 Mn4 Mn1 -124.01(7) . . . . ?
O12 Mn3 Mn4 Mn1 -126.95(7) . . . . ?
O2 Mn3 Mn4 Mn1 47.69(6) . . . . ?
O13 Mn3 Mn4 Mn1 140.11(5) . . . . ?
Mn2 Mn3 Mn4 Mn1 -73.528(12) . . . . ?
Mn1 Mn3 Mn4 Mn1 0.0 . . . . ?
O5 Mn1 Mn4 O3 0.56(9) . . . . ?
O2 Mn1 Mn4 O3 -165.28(9) . . . . ?
O7 Mn1 Mn4 O3 -163.74(9) . . . . ?
O9 Mn1 Mn4 O3 98.69(8) . . . . ?
O3 Mn1 Mn4 O3 0.0 . . . . ?
O1 Mn1 Mn4 O3 -81.27(8) . . . . ?
Mn3 Mn1 Mn4 O3 -116.71(7) . . . . ?
Mn2 Mn1 Mn4 O3 -47.76(6) . . . . ?
O5 Mn1 Mn4 O10 -95.00(8) . . . . ?
O2 Mn1 Mn4 O10 99.16(8) . . . . ?
O7 Mn1 Mn4 O10 100.71(8) . . . . ?
O9 Mn1 Mn4 O10 3.13(7) . . . . ?
O3 Mn1 Mn4 O10 -95.55(8) . . . . ?
O1 Mn1 Mn4 O10 -176.82(6) . . . . ?
Mn3 Mn1 Mn4 O10 147.73(5) . . . . ?
Mn2 Mn1 Mn4 O10 -143.31(5) . . . . ?
O5 Mn1 Mn4 O4 84.17(8) . . . . ?
O2 Mn1 Mn4 O4 -81.67(7) . . . . ?
O7 Mn1 Mn4 O4 -80.13(8) . . . . ?
O9 Mn1 Mn4 O4 -177.70(7) . . . . ?
O3 Mn1 Mn4 O4 83.61(8) . . . . ?
O1 Mn1 Mn4 O4 2.34(6) . . . . ?
Mn3 Mn1 Mn4 O4 -33.10(4) . . . . ?
Mn2 Mn1 Mn4 O4 35.85(4) . . . . ?
O5 Mn1 Mn4 O2 165.84(9) . . . . ?
O2 Mn1 Mn4 O2 0.0 . . . . ?
O7 Mn1 Mn4 O2 1.54(9) . . . . ?
O9 Mn1 Mn4 O2 -96.03(8) . . . . ?
O3 Mn1 Mn4 O2 165.28(9) . . . . ?
O1 Mn1 Mn4 O2 84.02(7) . . . . ?
Mn3 Mn1 Mn4 O2 48.57(6) . . . . ?
Mn2 Mn1 Mn4 O2 117.52(6) . . . . ?
O5 Mn1 Mn4 O15 -3.55(10) . . . . ?
O2 Mn1 Mn4 O15 -169.39(9) . . . . ?
O7 Mn1 Mn4 O15 -167.85(10) . . . . ?
O9 Mn1 Mn4 O15 94.58(9) . . . . ?
O3 Mn1 Mn4 O15 -4.11(9) . . . . ?
O1 Mn1 Mn4 O15 -85.38(8) . . . . ?
Mn3 Mn1 Mn4 O15 -120.82(7) . . . . ?
Mn2 Mn1 Mn4 O15 -51.87(7) . . . . ?
O5 Mn1 Mn4 O14 172.39(9) . . . . ?
O2 Mn1 Mn4 O14 6.55(8) . . . . ?
O7 Mn1 Mn4 O14 8.09(9) . . . . ?
O9 Mn1 Mn4 O14 -89.49(8) . . . . ?
O3 Mn1 Mn4 O14 171.83(9) . . . . ?
O1 Mn1 Mn4 O14 90.56(7) . . . . ?
Mn3 Mn1 Mn4 O14 55.12(6) . . . . ?
Mn2 Mn1 Mn4 O14 124.07(6) . . . . ?
O5 Mn1 Mn4 Mn2 48.32(7) . . . . ?
O2 Mn1 Mn4 Mn2 -117.52(6) . . . . ?
O7 Mn1 Mn4 Mn2 -115.98(7) . . . . ?
O9 Mn1 Mn4 Mn2 146.45(5) . . . . ?
O3 Mn1 Mn4 Mn2 47.76(6) . . . . ?
O1 Mn1 Mn4 Mn2 -33.51(4) . . . . ?
Mn3 Mn1 Mn4 Mn2 -68.954(12) . . . . ?
Mn2 Mn1 Mn4 Mn2 0.0 . . . . ?
O5 Mn1 Mn4 Mn3 117.27(7) . . . . ?
O2 Mn1 Mn4 Mn3 -48.57(6) . . . . ?
O7 Mn1 Mn4 Mn3 -47.03(7) . . . . ?
O9 Mn1 Mn4 Mn3 -144.60(5) . . . . ?
O3 Mn1 Mn4 Mn3 116.71(6) . . . . ?
O1 Mn1 Mn4 Mn3 35.45(4) . . . . ?
Mn3 Mn1 Mn4 Mn3 0.0 . . . . ?
Mn2 Mn1 Mn4 Mn3 68.954(12) . . . . ?
O8 Mn3 O1 Mn2 178.81(7) . . . . ?
O4 Mn3 O1 Mn2 -6.56(6) . . . . ?
O12 Mn3 O1 Mn2 82.32(7) . . . . ?
O2 Mn3 O1 Mn2 -89.42(7) . . . . ?
O13 Mn3 O1 Mn2 -53.6(5) . . . . ?
Mn2 Mn3 O1 Mn2 0.0 . . . . ?
Mn4 Mn3 O1 Mn2 -47.75(5) . . . . ?
Mn1 Mn3 O1 Mn2 -99.22(8) . . . . ?
O8 Mn3 O1 Mn1 -81.97(7) . . . . ?
O4 Mn3 O1 Mn1 92.66(6) . . . . ?
O12 Mn3 O1 Mn1 -178.46(7) . . . . ?
O2 Mn3 O1 Mn1 9.80(6) . . . . ?
O13 Mn3 O1 Mn1 45.6(5) . . . . ?
Mn2 Mn3 O1 Mn1 99.22(8) . . . . ?
Mn4 Mn3 O1 Mn1 51.47(4) . . . . ?
Mn1 Mn3 O1 Mn1 0.0 . . . . ?
O6 Mn2 O1 Mn3 176.95(7) . . . . ?
O3 Mn2 O1 Mn3 88.87(7) . . . . ?
O11 Mn2 O1 Mn3 -84.68(8) . . . . ?
O4 Mn2 O1 Mn3 6.52(6) . . . . ?
O16 Mn2 O1 Mn3 25.8(5) . . . . ?
Mn4 Mn2 O1 Mn3 48.27(5) . . . . ?
Mn3 Mn2 O1 Mn3 0.0 . . . . ?
Mn1 Mn2 O1 Mn3 97.14(8) . . . . ?
O6 Mn2 O1 Mn1 79.81(7) . . . . ?
O3 Mn2 O1 Mn1 -8.27(6) . . . . ?
O11 Mn2 O1 Mn1 178.18(7) . . . . ?
O4 Mn2 O1 Mn1 -90.62(6) . . . . ?
O16 Mn2 O1 Mn1 -71.3(5) . . . . ?
Mn4 Mn2 O1 Mn1 -48.87(5) . . . . ?
Mn3 Mn2 O1 Mn1 -97.14(8) . . . . ?
Mn1 Mn2 O1 Mn1 0.0 . . . . ?
O5 Mn1 O1 Mn3 179.71(7) . . . . ?
O2 Mn1 O1 Mn3 -9.86(6) . . . . ?
O7 Mn1 O1 Mn3 81.21(7) . . . . ?
O9 Mn1 O1 Mn3 -51.2(3) . . . . ?
O3 Mn1 O1 Mn3 -91.00(6) . . . . ?
Mn4 Mn1 O1 Mn3 -50.98(5) . . . . ?
Mn3 Mn1 O1 Mn3 0.0 . . . . ?
Mn2 Mn1 O1 Mn3 -98.87(7) . . . . ?
O5 Mn1 O1 Mn2 -81.42(7) . . . . ?
O2 Mn1 O1 Mn2 89.01(7) . . . . ?
O7 Mn1 O1 Mn2 -179.91(7) . . . . ?
O9 Mn1 O1 Mn2 47.7(3) . . . . ?
O3 Mn1 O1 Mn2 7.87(6) . . . . ?
Mn4 Mn1 O1 Mn2 47.90(5) . . . . ?
Mn3 Mn1 O1 Mn2 98.87(7) . . . . ?
Mn2 Mn1 O1 Mn2 0.0 . . . . ?
O3 Mn4 O2 Mn3 -89.77(7) . . . . ?
O10 Mn4 O2 Mn3 179.16(7) . . . . ?
O4 Mn4 O2 Mn3 -5.50(6) . . . . ?
O15 Mn4 O2 Mn3 -34.2(5) . . . . ?
O14 Mn4 O2 Mn3 85.02(6) . . . . ?
Mn2 Mn4 O2 Mn3 -47.85(5) . . . . ?
Mn3 Mn4 O2 Mn3 0.0 . . . . ?
Mn1 Mn4 O2 Mn3 -100.03(7) . . . . ?
O3 Mn4 O2 Mn1 10.27(6) . . . . ?
O10 Mn4 O2 Mn1 -80.80(7) . . . . ?
O4 Mn4 O2 Mn1 94.54(6) . . . . ?
O15 Mn4 O2 Mn1 65.9(5) . . . . ?
O14 Mn4 O2 Mn1 -174.94(6) . . . . ?
Mn2 Mn4 O2 Mn1 52.18(5) . . . . ?
Mn3 Mn4 O2 Mn1 100.03(7) . . . . ?
Mn1 Mn4 O2 Mn1 0.0 . . . . ?
O1 Mn3 O2 Mn4 89.30(6) . . . . ?
O8 Mn3 O2 Mn4 -179.55(7) . . . . ?
O4 Mn3 O2 Mn4 5.49(6) . . . . ?
O12 Mn3 O2 Mn4 26.4(4) . . . . ?
O13 Mn3 O2 Mn4 -85.80(7) . . . . ?
Mn2 Mn3 O2 Mn4 47.79(5) . . . . ?
Mn4 Mn3 O2 Mn4 0.0 . . . . ?
Mn1 Mn3 O2 Mn4 99.81(7) . . . . ?
O1 Mn3 O2 Mn1 -10.52(6) . . . . ?
O8 Mn3 O2 Mn1 80.64(7) . . . . ?
O4 Mn3 O2 Mn1 -94.33(6) . . . . ?
O12 Mn3 O2 Mn1 -73.5(4) . . . . ?
O13 Mn3 O2 Mn1 174.39(7) . . . . ?
Mn2 Mn3 O2 Mn1 -52.03(5) . . . . ?
Mn4 Mn3 O2 Mn1 -99.81(7) . . . . ?
Mn1 Mn3 O2 Mn1 0.0 . . . . ?
O5 Mn1 O2 Mn4 -48.2(3) . . . . ?
O7 Mn1 O2 Mn4 -178.85(7) . . . . ?
O9 Mn1 O2 Mn4 81.22(7) . . . . ?
O3 Mn1 O2 Mn4 -9.46(6) . . . . ?
O1 Mn1 O2 Mn4 -88.69(6) . . . . ?
Mn4 Mn1 O2 Mn4 0.0 . . . . ?
Mn3 Mn1 O2 Mn4 -98.40(7) . . . . ?
Mn2 Mn1 O2 Mn4 -49.24(4) . . . . ?
O5 Mn1 O2 Mn3 50.2(3) . . . . ?
O7 Mn1 O2 Mn3 -80.45(7) . . . . ?
O9 Mn1 O2 Mn3 179.62(7) . . . . ?
O3 Mn1 O2 Mn3 88.94(6) . . . . ?
O1 Mn1 O2 Mn3 9.71(6) . . . . ?
Mn4 Mn1 O2 Mn3 98.40(7) . . . . ?
Mn3 Mn1 O2 Mn3 0.0 . . . . ?
Mn2 Mn1 O2 Mn3 49.16(4) . . . . ?
O10 Mn4 O3 Mn2 -177.20(7) . . . . ?
O4 Mn4 O3 Mn2 6.49(6) . . . . ?
O2 Mn4 O3 Mn2 89.56(7) . . . . ?
O15 Mn4 O3 Mn2 -83.71(7) . . . . ?
O14 Mn4 O3 Mn2 52.7(5) . . . . ?
Mn2 Mn4 O3 Mn2 0.0 . . . . ?
Mn3 Mn4 O3 Mn2 47.80(5) . . . . ?
Mn1 Mn4 O3 Mn2 99.18(7) . . . . ?
O10 Mn4 O3 Mn1 83.62(7) . . . . ?
O4 Mn4 O3 Mn1 -92.69(6) . . . . ?
O2 Mn4 O3 Mn1 -9.63(6) . . . . ?
O15 Mn4 O3 Mn1 177.11(7) . . . . ?
O14 Mn4 O3 Mn1 -46.5(5) . . . . ?
Mn2 Mn4 O3 Mn1 -99.18(7) . . . . ?
Mn3 Mn4 O3 Mn1 -51.39(4) . . . . ?
Mn1 Mn4 O3 Mn1 0.0 . . . . ?
O6 Mn2 O3 Mn4 179.09(7) . . . . ?
O1 Mn2 O3 Mn4 -89.22(7) . . . . ?
O11 Mn2 O3 Mn4 -40.9(5) . . . . ?
O4 Mn2 O3 Mn4 -6.45(6) . . . . ?
O16 Mn2 O3 Mn4 82.61(7) . . . . ?
Mn4 Mn2 O3 Mn4 0.0 . . . . ?
Mn3 Mn2 O3 Mn4 -48.29(5) . . . . ?
Mn1 Mn2 O3 Mn4 -97.53(7) . . . . ?
O6 Mn2 O3 Mn1 -83.39(7) . . . . ?
O1 Mn2 O3 Mn1 8.31(6) . . . . ?
O11 Mn2 O3 Mn1 56.6(5) . . . . ?
O4 Mn2 O3 Mn1 91.08(6) . . . . ?
O16 Mn2 O3 Mn1 -179.86(7) . . . . ?
Mn4 Mn2 O3 Mn1 97.53(7) . . . . ?
Mn3 Mn2 O3 Mn1 49.24(5) . . . . ?
Mn1 Mn2 O3 Mn1 0.0 . . . . ?
O5 Mn1 O3 Mn4 -179.56(7) . . . . ?
O2 Mn1 O3 Mn4 9.68(6) . . . . ?
O7 Mn1 O3 Mn4 57.8(3) . . . . ?
O9 Mn1 O3 Mn4 -79.19(7) . . . . ?
O1 Mn1 O3 Mn4 91.01(7) . . . . ?
Mn4 Mn1 O3 Mn4 0.0 . . . . ?
Mn3 Mn1 O3 Mn4 50.72(5) . . . . ?
Mn2 Mn1 O3 Mn4 98.83(7) . . . . ?
O5 Mn1 O3 Mn2 81.60(7) . . . . ?
O2 Mn1 O3 Mn2 -89.16(6) . . . . ?
O7 Mn1 O3 Mn2 -41.0(3) . . . . ?
O9 Mn1 O3 Mn2 -178.03(7) . . . . ?
O1 Mn1 O3 Mn2 -7.82(6) . . . . ?
Mn4 Mn1 O3 Mn2 -98.83(8) . . . . ?
Mn3 Mn1 O3 Mn2 -48.12(5) . . . . ?
Mn2 Mn1 O3 Mn2 0.0 . . . . ?
O3 Mn4 O4 Mn3 90.65(7) . . . . ?
O10 Mn4 O4 Mn3 54.1(6) . . . . ?
O2 Mn4 O4 Mn3 5.55(6) . . . . ?
O15 Mn4 O4 Mn3 -178.36(7) . . . . ?
O14 Mn4 O4 Mn3 -83.07(7) . . . . ?
Mn2 Mn4 O4 Mn3 97.09(7) . . . . ?
Mn3 Mn4 O4 Mn3 0.0 . . . . ?
Mn1 Mn4 O4 Mn3 46.37(5) . . . . ?
O3 Mn4 O4 Mn2 -6.44(6) . . . . ?
O10 Mn4 O4 Mn2 -43.0(6) . . . . ?
O2 Mn4 O4 Mn2 -91.54(6) . . . . ?
O15 Mn4 O4 Mn2 84.55(7) . . . . ?
O14 Mn4 O4 Mn2 179.84(6) . . . . ?
Mn2 Mn4 O4 Mn2 0.0 . . . . ?
Mn3 Mn4 O4 Mn2 -97.09(7) . . . . ?
Mn1 Mn4 O4 Mn2 -50.72(4) . . . . ?
O1 Mn3 O4 Mn4 -90.64(7) . . . . ?
O8 Mn3 O4 Mn4 -46.4(5) . . . . ?
O12 Mn3 O4 Mn4 177.75(7) . . . . ?
O2 Mn3 O4 Mn4 -5.54(6) . . . . ?
O13 Mn3 O4 Mn4 83.21(7) . . . . ?
Mn2 Mn3 O4 Mn4 -97.10(7) . . . . ?
Mn4 Mn3 O4 Mn4 0.0 . . . . ?
Mn1 Mn3 O4 Mn4 -46.20(5) . . . . ?
O1 Mn3 O4 Mn2 6.45(6) . . . . ?
O8 Mn3 O4 Mn2 50.7(5) . . . . ?
O12 Mn3 O4 Mn2 -85.15(7) . . . . ?
O2 Mn3 O4 Mn2 91.56(6) . . . . ?
O13 Mn3 O4 Mn2 -179.70(6) . . . . ?
Mn2 Mn3 O4 Mn2 0.0 . . . . ?
Mn4 Mn3 O4 Mn2 97.10(7) . . . . ?
Mn1 Mn3 O4 Mn2 50.89(4) . . . . ?
O6 Mn2 O4 Mn4 35.4(4) . . . . ?
O1 Mn2 O4 Mn4 92.19(7) . . . . ?
O3 Mn2 O4 Mn4 6.30(6) . . . . ?
O11 Mn2 O4 Mn4 -178.59(7) . . . . ?
O16 Mn2 O4 Mn4 -84.79(7) . . . . ?
Mn4 Mn2 O4 Mn4 0.0 . . . . ?
Mn3 Mn2 O4 Mn4 98.58(7) . . . . ?
Mn1 Mn2 O4 Mn4 49.12(4) . . . . ?
O6 Mn2 O4 Mn3 -63.2(4) . . . . ?
O1 Mn2 O4 Mn3 -6.39(6) . . . . ?
O3 Mn2 O4 Mn3 -92.28(7) . . . . ?
O11 Mn2 O4 Mn3 82.83(7) . . . . ?
O16 Mn2 O4 Mn3 176.63(7) . . . . ?
Mn4 Mn2 O4 Mn3 -98.58(7) . . . . ?
Mn3 Mn2 O4 Mn3 0.0 . . . . ?
Mn1 Mn2 O4 Mn3 -49.46(4) . . . . ?
O6 P1 O5 Mn1 19.5(2) . . . . ?
C7 P1 O5 Mn1 -102.44(14) . . . . ?
C1 P1 O5 Mn1 137.40(13) . . . . ?
O2 Mn1 O5 P1 -9.6(4) . . . . ?
O7 Mn1 O5 P1 120.23(13) . . . . ?
O9 Mn1 O5 P1 -137.94(13) . . . . ?
O3 Mn1 O5 P1 -47.61(13) . . . . ?
O1 Mn1 O5 P1 29.97(13) . . . . ?
Mn4 Mn1 O5 P1 -48.0(2) . . . . ?
Mn3 Mn1 O5 P1 30.2(2) . . . . ?
Mn2 Mn1 O5 P1 -8.65(12) . . . . ?
O5 P1 O6 Mn2 -22.8(2) . . . . ?
C7 P1 O6 Mn2 100.25(14) . . . . ?
C1 P1 O6 Mn2 -139.84(13) . . . . ?
O1 Mn2 O6 P1 -28.61(13) . . . . ?
O3 Mn2 O6 P1 56.18(13) . . . . ?
O11 Mn2 O6 P1 -118.21(13) . . . . ?
O4 Mn2 O6 P1 27.4(4) . . . . ?
O16 Mn2 O6 P1 146.95(12) . . . . ?
Mn4 Mn2 O6 P1 56.94(15) . . . . ?
Mn3 Mn2 O6 P1 -25.9(2) . . . . ?
Mn1 Mn2 O6 P1 13.66(12) . . . . ?
O5 P1 C1 C2 109.8(2) . . . . ?
O6 P1 C1 C2 -126.8(2) . . . . ?
C7 P1 C1 C2 -9.3(3) . . . . ?
O5 P1 C1 C6 -67.4(2) . . . . ?
O6 P1 C1 C6 56.1(2) . . . . ?
C7 P1 C1 C6 173.6(2) . . . . ?
C6 C1 C2 C3 0.8(4) . . . . ?
P1 C1 C2 C3 -176.2(3) . . . . ?
C1 C2 C3 C4 0.0(5) . . . . ?
C2 C3 C4 C5 -0.6(6) . . . . ?
C3 C4 C5 C6 0.5(6) . . . . ?
C4 C5 C6 C1 0.4(6) . . . . ?
C2 C1 C6 C5 -1.0(5) . . . . ?
P1 C1 C6 C5 176.2(3) . . . . ?
O5 P1 C7 C8 147.3(2) . . . . ?
O6 P1 C7 C8 20.9(2) . . . . ?
C1 P1 C7 C8 -96.2(2) . . . . ?
O5 P1 C7 C12 -31.9(2) . . . . ?
O6 P1 C7 C12 -158.3(2) . . . . ?
C1 P1 C7 C12 84.6(2) . . . . ?
C12 C7 C8 C9 -0.4(4) . . . . ?
P1 C7 C8 C9 -179.5(2) . . . . ?
C7 C8 C9 C10 0.0(5) . . . . ?
C8 C9 C10 C11 0.1(6) . . . . ?
C9 C10 C11 C12 0.2(6) . . . . ?
C10 C11 C12 C7 -0.6(5) . . . . ?
C8 C7 C12 C11 0.7(4) . . . . ?
P1 C7 C12 C11 179.8(3) . . . . ?
O8 P2 O7 Mn1 11.3(2) . . . . ?
C19 P2 O7 Mn1 -109.61(14) . . . . ?
C13 P2 O7 Mn1 130.90(13) . . . . ?
O5 Mn1 O7 P2 -134.53(13) . . . . ?
O2 Mn1 O7 P2 34.12(13) . . . . ?
O9 Mn1 O7 P2 123.28(13) . . . . ?
O3 Mn1 O7 P2 -12.9(4) . . . . ?
O1 Mn1 O7 P2 -45.23(13) . . . . ?
Mn4 Mn1 O7 P2 33.1(2) . . . . ?
Mn3 Mn1 O7 P2 -5.86(12) . . . . ?
Mn2 Mn1 O7 P2 -45.3(2) . . . . ?
O7 P2 O8 Mn3 -11.9(2) . . . . ?
C19 P2 O8 Mn3 110.00(14) . . . . ?
C13 P2 O8 Mn3 -131.73(13) . . . . ?
O1 Mn3 O8 P2 50.67(13) . . . . ?
O4 Mn3 O8 P2 6.8(6) . . . . ?
O12 Mn3 O8 P2 142.31(13) . . . . ?
O2 Mn3 O8 P2 -33.62(13) . . . . ?
O13 Mn3 O8 P2 -122.66(13) . . . . ?
Mn2 Mn3 O8 P2 51.7(2) . . . . ?
Mn4 Mn3 O8 P2 -34.0(2) . . . . ?
Mn1 Mn3 O8 P2 6.62(12) . . . . ?
O7 P2 C13 C14 8.2(3) . . . . ?
O8 P2 C13 C14 132.3(2) . . . . ?
C19 P2 C13 C14 -110.9(2) . . . . ?
O7 P2 C13 C18 -170.4(2) . . . . ?
O8 P2 C13 C18 -46.3(2) . . . . ?
C19 P2 C13 C18 70.4(2) . . . . ?
C18 C13 C14 C15 0.9(4) . . . . ?
P2 C13 C14 C15 -177.7(2) . . . . ?
C13 C14 C15 C16 0.4(5) . . . . ?
C14 C15 C16 C17 -1.5(6) . . . . ?
C15 C16 C17 C18 1.3(6) . . . . ?
C16 C17 C18 C13 0.1(5) . . . . ?
C14 C13 C18 C17 -1.2(4) . . . . ?
P2 C13 C18 C17 177.5(2) . . . . ?
O7 P2 C19 C20 103.1(3) . . . . ?
O8 P2 C19 C20 -22.1(3) . . . . ?
C13 P2 C19 C20 -138.7(3) . . . . ?
O7 P2 C19 C24 -71.6(2) . . . . ?
O8 P2 C19 C24 163.2(2) . . . . ?
C13 P2 C19 C24 46.6(3) . . . . ?
C24 C19 C20 C21 2.2(6) . . . . ?
P2 C19 C20 C21 -172.6(4) . . . . ?
C19 C20 C21 C22 -1.3(8) . . . . ?
C20 C21 C22 C23 -0.6(8) . . . . ?
C21 C22 C23 C24 1.5(7) . . . . ?
C20 C19 C24 C23 -1.3(5) . . . . ?
P2 C19 C24 C23 173.5(3) . . . . ?
C22 C23 C24 C19 -0.6(6) . . . . ?
O10 P3 O9 Mn1 -1.6(2) . . . . ?
C25 P3 O9 Mn1 117.47(14) . . . . ?
C31 P3 O9 Mn1 -121.39(13) . . . . ?
O5 Mn1 O9 P3 126.71(13) . . . . ?
O2 Mn1 O9 P3 -41.69(13) . . . . ?
O7 Mn1 O9 P3 -132.65(13) . . . . ?
O3 Mn1 O9 P3 37.48(13) . . . . ?
O1 Mn1 O9 P3 -1.2(3) . . . . ?
Mn4 Mn1 O9 P3 -1.43(12) . . . . ?
Mn3 Mn1 O9 P3 -41.4(2) . . . . ?
Mn2 Mn1 O9 P3 35.9(2) . . . . ?
O9 P3 O10 Mn4 6.0(2) . . . . ?
C25 P3 O10 Mn4 -116.44(13) . . . . ?
C31 P3 O10 Mn4 125.47(13) . . . . ?
O3 Mn4 O10 P3 -49.70(13) . . . . ?
O4 Mn4 O10 P3 -13.4(7) . . . . ?
O2 Mn4 O10 P3 34.71(13) . . . . ?
O15 Mn4 O10 P3 -140.80(12) . . . . ?
O14 Mn4 O10 P3 123.63(12) . . . . ?
Mn2 Mn4 O10 P3 -52.25(15) . . . . ?
Mn3 Mn4 O10 P3 35.5(2) . . . . ?
Mn1 Mn4 O10 P3 -5.66(11) . . . . ?
O9 P3 C25 C26 94.6(3) . . . . ?
O10 P3 C25 C26 -141.0(2) . . . . ?
C31 P3 C25 C26 -24.6(3) . . . . ?
O9 P3 C25 C30 -85.0(3) . . . . ?
O10 P3 C25 C30 39.4(3) . . . . ?
C31 P3 C25 C30 155.7(3) . . . . ?
C30 C25 C26 C27 -0.2(5) . . . . ?
P3 C25 C26 C27 -179.9(3) . . . . ?
C25 C26 C27 C28 0.5(6) . . . . ?
C26 C27 C28 C29 0.1(6) . . . . ?
C27 C28 C29 C30 -0.9(7) . . . . ?
C28 C29 C30 C25 1.2(8) . . . . ?
C26 C25 C30 C29 -0.6(6) . . . . ?
P3 C25 C30 C29 179.1(4) . . . . ?
O9 P3 C31 C36 12.8(2) . . . . ?
O10 P3 C31 C36 -110.9(2) . . . . ?
C25 P3 C31 C36 134.5(2) . . . . ?
O9 P3 C31 C32 -170.0(2) . . . . ?
O10 P3 C31 C32 66.2(2) . . . . ?
C25 P3 C31 C32 -48.4(3) . . . . ?
C36 C31 C32 C33 -1.5(4) . . . . ?
P3 C31 C32 C33 -178.6(3) . . . . ?
C31 C32 C33 C34 0.4(6) . . . . ?
C32 C33 C34 C35 1.1(6) . . . . ?
C33 C34 C35 C36 -1.5(6) . . . . ?
C32 C31 C36 C35 1.2(4) . . . . ?
P3 C31 C36 C35 178.4(2) . . . . ?
C34 C35 C36 C31 0.3(5) . . . . ?
O12 P4 O11 Mn2 7.7(2) . . . . ?
C37 P4 O11 Mn2 -112.59(14) . . . . ?
C43 P4 O11 Mn2 128.63(13) . . . . ?
O6 Mn2 O11 P4 130.27(13) . . . . ?
O1 Mn2 O11 P4 38.81(13) . . . . ?
O3 Mn2 O11 P4 -9.2(6) . . . . ?
O4 Mn2 O11 P4 -43.30(13) . . . . ?
O16 Mn2 O11 P4 -132.58(13) . . . . ?
Mn4 Mn2 O11 P4 -44.6(2) . . . . ?
Mn3 Mn2 O11 P4 -1.87(12) . . . . ?
Mn1 Mn2 O11 P4 40.5(2) . . . . ?
O11 P4 O12 Mn3 -11.9(2) . . . . ?
C37 P4 O12 Mn3 110.40(14) . . . . ?
C43 P4 O12 Mn3 -131.66(14) . . . . ?
O1 Mn3 O12 P4 -32.24(13) . . . . ?
O8 Mn3 O12 P4 -123.75(13) . . . . ?
O4 Mn3 O12 P4 50.86(13) . . . . ?
O2 Mn3 O12 P4 30.2(5) . . . . ?
O13 Mn3 O12 P4 141.91(13) . . . . ?
Mn2 Mn3 O12 P4 8.77(12) . . . . ?
Mn4 Mn3 O12 P4 52.8(2) . . . . ?
Mn1 Mn3 O12 P4 -33.8(2) . . . . ?
O11 P4 C37 C42 -85.2(3) . . . . ?
O12 P4 C37 C42 150.2(3) . . . . ?
C43 P4 C37 C42 32.2(3) . . . . ?
O11 P4 C37 C38 93.6(2) . . . . ?
O12 P4 C37 C38 -31.1(2) . . . . ?
C43 P4 C37 C38 -149.0(2) . . . . ?
C42 C37 C38 C39 -1.8(4) . . . . ?
P4 C37 C38 C39 179.4(2) . . . . ?
C37 C38 C39 C40 0.3(5) . . . . ?
C38 C39 C40 C41 1.8(6) . . . . ?
C39 C40 C41 C42 -2.2(7) . . . . ?
C40 C41 C42 C37 0.7(7) . . . . ?
C38 C37 C42 C41 1.3(5) . . . . ?
P4 C37 C42 C41 -179.9(3) . . . . ?
O11 P4 C43 C44 -4.7(3) . . . . ?
O12 P4 C43 C44 119.4(3) . . . . ?
C37 P4 C43 C44 -124.2(3) . . . . ?
O11 P4 C43 C48 173.6(2) . . . . ?
O12 P4 C43 C48 -62.3(3) . . . . ?
C37 P4 C43 C48 54.0(3) . . . . ?
C48 C43 C44 C45 -0.4(5) . . . . ?
P4 C43 C44 C45 177.9(3) . . . . ?
C43 C44 C45 C46 2.2(7) . . . . ?
C44 C45 C46 C47 -2.8(8) . . . . ?
C45 C46 C47 C48 1.6(7) . . . . ?
C44 C43 C48 C47 -0.8(5) . . . . ?
P4 C43 C48 C47 -179.0(3) . . . . ?
C46 C47 C48 C43 0.2(6) . . . . ?
O14 P5 O13 Mn3 -24.96(15) . . . . ?
C49 P5 O13 Mn3 -144.34(12) . . . . ?
C55 P5 O13 Mn3 95.86(13) . . . . ?
O1 Mn3 O13 P5 19.2(5) . . . . ?
O8 Mn3 O13 P5 146.62(12) . . . . ?
O4 Mn3 O13 P5 -27.44(12) . . . . ?
O12 Mn3 O13 P5 -116.59(12) . . . . ?
O2 Mn3 O13 P5 54.79(12) . . . . ?
Mn2 Mn3 O13 P5 -27.72(15) . . . . ?
Mn4 Mn3 O13 P5 13.33(11) . . . . ?
Mn1 Mn3 O13 P5 59.53(13) . . . . ?
O13 P5 O14 Mn4 24.45(14) . . . . ?
C49 P5 O14 Mn4 142.87(11) . . . . ?
C55 P5 O14 Mn4 -96.75(13) . . . . ?
O3 Mn4 O14 P5 -17.4(5) . . . . ?
O10 Mn4 O14 P5 -147.29(11) . . . . ?
O4 Mn4 O14 P5 28.48(11) . . . . ?
O2 Mn4 O14 P5 -54.02(11) . . . . ?
O15 Mn4 O14 P5 118.83(11) . . . . ?
Mn2 Mn4 O14 P5 28.62(14) . . . . ?
Mn3 Mn4 O14 P5 -12.45(10) . . . . ?
Mn1 Mn4 O14 P5 -58.30(12) . . . . ?
O13 P5 C49 C54 -27.5(2) . . . . ?
O14 P5 C49 C54 -151.9(2) . . . . ?
C55 P5 C49 C54 90.2(2) . . . . ?
O13 P5 C49 C50 151.8(2) . . . . ?
O14 P5 C49 C50 27.4(2) . . . . ?
C55 P5 C49 C50 -90.5(2) . . . . ?
C54 C49 C50 C51 -1.1(5) . . . . ?
P5 C49 C50 C51 179.6(3) . . . . ?
C49 C50 C51 C52 0.9(6) . . . . ?
C50 C51 C52 C53 0.2(6) . . . . ?
C51 C52 C53 C54 -1.2(6) . . . . ?
C50 C49 C54 C53 0.2(5) . . . . ?
P5 C49 C54 C53 179.5(3) . . . . ?
C52 C53 C54 C49 1.0(6) . . . . ?
O13 P5 C55 C60 -128.6(2) . . . . ?
O14 P5 C55 C60 -2.9(3) . . . . ?
C49 P5 C55 C60 115.1(3) . . . . ?
O13 P5 C55 C56 48.7(3) . . . . ?
O14 P5 C55 C56 174.4(3) . . . . ?
C49 P5 C55 C56 -67.6(3) . . . . ?
C60 C55 C56 C57 1.5(6) . . . . ?
P5 C55 C56 C57 -175.9(4) . . . . ?
C55 C56 C57 C58 -1.1(8) . . . . ?
C56 C57 C58 C59 0.3(9) . . . . ?
C57 C58 C59 C60 0.3(8) . . . . ?
C56 C55 C60 C59 -0.9(5) . . . . ?
P5 C55 C60 C59 176.4(3) . . . . ?
C58 C59 C60 C55 0.1(7) . . . . ?
O16 P6 O15 Mn4 18.8(2) . . . . ?
C67 P6 O15 Mn4 138.68(13) . . . . ?
C61 P6 O15 Mn4 -103.96(13) . . . . ?
O3 Mn4 O15 P6 32.22(13) . . . . ?
O10 Mn4 O15 P6 123.68(12) . . . . ?
O4 Mn4 O15 P6 -51.38(12) . . . . ?
O2 Mn4 O15 P6 -23.0(6) . . . . ?
O14 Mn4 O15 P6 -141.76(12) . . . . ?
Mn2 Mn4 O15 P6 -9.32(11) . . . . ?
Mn3 Mn4 O15 P6 -52.82(15) . . . . ?
Mn1 Mn4 O15 P6 35.1(2) . . . . ?
O15 P6 O16 Mn2 -20.0(2) . . . . ?
C67 P6 O16 Mn2 -139.87(12) . . . . ?
C61 P6 O16 Mn2 102.99(14) . . . . ?
O6 Mn2 O16 P6 -117.20(13) . . . . ?
O1 Mn2 O16 P6 33.7(5) . . . . ?
O3 Mn2 O16 P6 -28.87(13) . . . . ?
O11 Mn2 O16 P6 143.91(13) . . . . ?
O4 Mn2 O16 P6 52.86(12) . . . . ?
Mn4 Mn2 O16 P6 11.30(11) . . . . ?
Mn3 Mn2 O16 P6 55.82(15) . . . . ?
Mn1 Mn2 O16 P6 -29.0(2) . . . . ?
O16 P6 C61 C66 -117.7(3) . . . . ?
O15 P6 C61 C66 8.6(3) . . . . ?
C67 P6 C61 C66 125.5(3) . . . . ?
O16 P6 C61 C62 60.8(3) . . . . ?
O15 P6 C61 C62 -172.9(3) . . . . ?
C67 P6 C61 C62 -56.0(3) . . . . ?
C66 C61 C62 C63 2.0(6) . . . . ?
P6 C61 C62 C63 -176.5(4) . . . . ?
C61 C62 C63 C64 -0.4(7) . . . . ?
C62 C63 C64 C65 -1.9(8) . . . . ?
C63 C64 C65 C66 2.5(8) . . . . ?
C62 C61 C66 C65 -1.4(5) . . . . ?
P6 C61 C66 C65 177.1(3) . . . . ?
C64 C65 C66 C61 -0.8(7) . . . . ?
O16 P6 C67 C72 -6.4(3) . . . . ?
O15 P6 C67 C72 -130.8(2) . . . . ?
C61 P6 C67 C72 111.1(2) . . . . ?
O16 P6 C67 C68 174.1(2) . . . . ?
O15 P6 C67 C68 49.7(3) . . . . ?
C61 P6 C67 C68 -68.4(3) . . . . ?
C72 C67 C68 C69 -2.0(5) . . . . ?
P6 C67 C68 C69 177.6(3) . . . . ?
C67 C68 C69 C70 0.3(6) . . . . ?
C68 C69 C70 C71 1.8(6) . . . . ?
C69 C70 C71 C72 -2.0(6) . . . . ?
C68 C67 C72 C71 1.7(5) . . . . ?
P6 C67 C72 C71 -177.8(3) . . . . ?
C70 C71 C72 C67 0.3(6) . . . . ?
O19 S1 C73 F2 -60.0(6) . . . . ?
O17 S1 C73 F2 60.6(5) . . . . ?
O18 S1 C73 F2 178.6(4) . . . . ?
O19 S1 C73 F1 59.6(6) . . . . ?
O17 S1 C73 F1 -179.8(5) . . . . ?
O18 S1 C73 F1 -61.8(5) . . . . ?
O19 S1 C73 F3 177.9(5) . . . . ?
O17 S1 C73 F3 -61.5(6) . . . . ?
O18 S1 C73 F3 56.5(5) . . . . ?
